data_7038098
loop_
_publ_author_name
'Azizpoor Fard, M.'
'Rabiee Kenaree, A.'
'Boyle, P. D.'
'Ragogna, P. J.'
'Gilroy, J. B.'
'Corrigan, J. F.'

_publ_section_title
;
 Coinage metal coordination chemistry of stable primary, secondary and
 tertiary ferrocenylethyl-based phosphines.
;
_journal_issue 7
_journal_name_full 'Dalton transactions (Cambridge, England : 2003)'
_journal_page_first 2868
_journal_page_last 2880
_journal_paper_doi 10.1039/c5dt03962b
_journal_volume 45
_journal_year 2016
_chemical_formula_sum 'C160 H184 Ag4 Fe12 O10 P4'
_chemical_formula_weight 3492.62
_space_group_crystal_system triclinic
_space_group_IT_number 2
_space_group_name_Hall '-P 1'
_space_group_name_H-M_alt 'P -1'
_symmetry_space_group_name_Hall '-P 1'
_symmetry_space_group_name_H-M 'P -1'
_atom_sites_solution_hydrogens geom
_atom_sites_solution_primary dual
_atom_sites_solution_secondary difmap
_audit_creation_method SHELXL-2014/7
_audit_update_record
;
2015-10-06 deposited with the CCDC.
2016-01-06 downloaded from the CCDC.
;
_cell_angle_alpha 69.038(9)
_cell_angle_beta 83.27(3)
_cell_angle_gamma 78.13(4)
_cell_formula_units_Z 1
_cell_length_a 13.356(16)
_cell_length_b 16.784(18)
_cell_length_c 17.332(11)
_cell_measurement_reflns_used 9399
_cell_measurement_temperature 110
_cell_measurement_theta_max 40.42
_cell_measurement_theta_min 2.73
_cell_volume 3547(6)
_computing_cell_refinement SAINT
_computing_data_collection Apex2
_computing_data_reduction SAINT
_computing_molecular_graphics NRCVAX
_computing_publication_material cif2tables.py
_computing_structure_refinement SHELXL-2014
_computing_structure_solution SHELXT
_diffrn_ambient_temperature 110
_diffrn_detector 'CCD plate'
_diffrn_detector_type 'Bruker Apex2'
_diffrn_measured_fraction_theta_full 0.994
_diffrn_measured_fraction_theta_max 0.992
_diffrn_measurement_device '\k-geometry diffractometer'
_diffrn_measurement_device_type 'Bruker Kappa Axis Apex2'
_diffrn_measurement_method 'phi and omega scans'
_diffrn_radiation_type MoK\a
_diffrn_radiation_wavelength 0.71073
_diffrn_reflns_av_R_equivalents 0.0204
_diffrn_reflns_av_unetI/netI 0.0179
_diffrn_reflns_laue_measured_fraction_full 0.994
_diffrn_reflns_laue_measured_fraction_max 0.992
_diffrn_reflns_limit_h_max 17
_diffrn_reflns_limit_h_min -17
_diffrn_reflns_limit_k_max 22
_diffrn_reflns_limit_k_min -22
_diffrn_reflns_limit_l_max 22
_diffrn_reflns_limit_l_min -22
_diffrn_reflns_number 86384
_diffrn_reflns_point_group_measured_fraction_full 0.994
_diffrn_reflns_point_group_measured_fraction_max 0.992
_diffrn_reflns_theta_full 25.242
_diffrn_reflns_theta_max 28.000
_diffrn_reflns_theta_min 1.260
_diffrn_source 'sealed tube'
_exptl_absorpt_coefficient_mu 1.828
_exptl_absorpt_correction_T_max 0.748
_exptl_absorpt_correction_T_min 0.6123
_exptl_absorpt_correction_type multi-scan
_exptl_absorpt_process_details SADABS
_exptl_crystal_colour orange
_exptl_crystal_density_diffrn 1.635
_exptl_crystal_description blick
_exptl_crystal_F_000 1784
_exptl_crystal_size_max 0.652
_exptl_crystal_size_mid 0.225
_exptl_crystal_size_min 0.165
_refine_diff_density_max 1.865
_refine_diff_density_min -1.557
_refine_diff_density_rms 0.189
_refine_ls_extinction_method none
_refine_ls_goodness_of_fit_ref 1.009
_refine_ls_hydrogen_treatment constr
_refine_ls_matrix_type full
_refine_ls_number_parameters 901
_refine_ls_number_reflns 16968
_refine_ls_number_restraints 70
_refine_ls_restrained_S_all 1.013
_refine_ls_R_factor_all 0.0361
_refine_ls_R_factor_gt 0.0292
_refine_ls_shift/su_max 0.001
_refine_ls_shift/su_mean 0.000
_refine_ls_structure_factor_coef Fsqd
_refine_ls_weighting_details 'w=1/[\s^2^(Fo^2^)+(0.0834P)^2^+4.8587P] where P=(Fo^2^+2Fc^2^)/3'
_refine_ls_weighting_scheme calc
_refine_ls_wR_factor_gt 0.0979
_refine_ls_wR_factor_ref 0.1185
_reflns_Friedel_coverage 0.000
_reflns_number_gt 15229
_reflns_number_total 16968
_reflns_threshold_expression 'I > 2\s(I)'
_cod_data_source_file c5dt03962b2.cif
_cod_data_source_block b15206
_cod_depositor_comments 'Adding full bibliography for 7038091--7038098.cif.'
_cod_original_cell_volume 3546(6)
_cod_database_code 7038098
_shelx_shelxl_version_number 2014/7
_shelx_space_group_comment
;
The symmetry employed for this shelxl refinement is uniquely defined
by the following loop, which should always be used as a source of
symmetry information in preference to the above space-group names.
They are only intended as comments.
;
_shelx_estimated_absorpt_t_min 0.382
_shelx_estimated_absorpt_t_max 0.752

loop_
_space_group_symop_operation_xyz
'x, y, z'
'-x, -y, -z'

loop_
_atom_site_label
_atom_site_type_symbol
_atom_site_fract_x
_atom_site_fract_y
_atom_site_fract_z
_atom_site_U_iso_or_equiv
_atom_site_adp_type
_atom_site_occupancy
_atom_site_site_symmetry_order
_atom_site_calc_flag
_atom_site_refinement_flags_posn
_atom_site_refinement_flags_adp
_atom_site_refinement_flags_occupancy
_atom_site_disorder_assembly
_atom_site_disorder_group
Ag1 Ag 0.46676(2) 0.60867(2) 0.42219(2) 0.01626(6) Uani 1 1 d . . . . .
Ag2 Ag 0.47159(2) 0.59046(2) 0.25812(2) 0.02369(6) Uani 1 1 d . . . . .
Fe1 Fe 0.10640(3) 0.35934(2) 0.41238(2) 0.01328(8) Uani 1 1 d . . . . .
Fe2 Fe 0.11335(4) 0.98889(3) 0.26643(4) 0.03318(12) Uani 1 1 d . . . . .
Fe3 Fe 0.22803(3) 0.67733(2) 0.77695(2) 0.01554(8) Uani 1 1 d . . . . .
Fe4 Fe -0.01139(3) 0.73854(3) 0.07784(3) 0.02425(10) Uani 1 1 d . . . . .
Fe5 Fe 0.66783(3) 0.65047(2) -0.12796(2) 0.01373(8) Uani 1 1 d . . . . .
Fe6 Fe 0.61747(3) 0.95325(3) 0.21688(3) 0.02447(10) Uani 1 1 d . . . . .
P1 P 0.28844(5) 0.64900(4) 0.43708(4) 0.01265(12) Uani 1 1 d . . . . .
P2 P 0.44053(5) 0.70094(5) 0.12792(4) 0.01721(13) Uani 1 1 d . . . . .
O1 O 0.49995(16) 0.45565(13) 0.42894(13) 0.0225(4) Uani 1 1 d . . . . .
O2 O 0.44397(17) 0.45516(15) 0.31370(13) 0.0289(5) Uani 1 1 d . . . . .
O3 O 0.62445(16) 0.63316(15) 0.39112(14) 0.0269(4) Uani 1 1 d . . . . .
O4 O 0.63963(17) 0.61100(18) 0.27044(15) 0.0338(5) Uani 1 1 d . . . . .
C1 C 0.46737(19) 0.41879(18) 0.38829(17) 0.0183(5) Uani 1 1 d . . . . .
C2 C 0.4552(2) 0.32507(19) 0.43064(19) 0.0243(6) Uani 1 1 d . . . . .
H2A H 0.4292 0.3048 0.3917 0.036 Uiso 1 1 calc R U . . .
H2B H 0.5217 0.2895 0.4492 0.036 Uiso 1 1 calc R U . . .
H2C H 0.4067 0.3202 0.4785 0.036 Uiso 1 1 calc R U . . .
C3 C 0.6736(2) 0.62572(17) 0.32693(17) 0.0189(5) Uani 1 1 d . . . . .
C4 C 0.7849(2) 0.6373(2) 0.31743(19) 0.0250(6) Uani 1 1 d . . . . .
H4A H 0.8022 0.6484 0.3656 0.038 Uiso 1 1 calc R U . . .
H4B H 0.8293 0.5844 0.3134 0.038 Uiso 1 1 calc R U . . .
H4C H 0.7950 0.6864 0.2672 0.038 Uiso 1 1 calc R U . . .
C5 C 0.20935(19) 0.60550(16) 0.38719(16) 0.0149(5) Uani 1 1 d . . . . .
H5A H 0.1382 0.6375 0.3864 0.018 Uiso 1 1 calc R U . . .
H5B H 0.2351 0.6161 0.3291 0.018 Uiso 1 1 calc R U . . .
C6 C 0.20853(19) 0.50811(16) 0.43000(16) 0.0151(5) Uani 1 1 d . . . . .
H6A H 0.2794 0.4753 0.4319 0.018 Uiso 1 1 calc R U . . .
H6B H 0.1800 0.4969 0.4875 0.018 Uiso 1 1 calc R U . . .
C7 C 0.14472(19) 0.47851(16) 0.38341(16) 0.0140(5) Uani 1 1 d . . . . .
C8 C 0.03563(19) 0.48526(16) 0.39275(16) 0.0152(5) Uani 1 1 d . . . . .
H8 H -0.0099 0.5067 0.4339 0.018 Uiso 1 1 calc R U . . .
C9 C 0.00328(19) 0.45420(16) 0.33492(16) 0.0153(5) Uani 1 1 d . . . . .
H9 H -0.0687 0.4503 0.3281 0.018 Uiso 1 1 calc R U . . .
C10 C 0.0921(2) 0.42910(17) 0.28913(16) 0.0164(5) Uani 1 1 d . . . . .
H10 H 0.0932 0.4044 0.2444 0.020 Uiso 1 1 calc R U . . .
C11 C 0.17941(19) 0.44452(16) 0.31840(16) 0.0151(5) Uani 1 1 d . . . . .
H11 H 0.2520 0.4329 0.2975 0.018 Uiso 1 1 calc R U . . .
C12 C 0.0789(2) 0.28767(19) 0.53372(18) 0.0252(6) Uani 1 1 d . . . . .
H12 H 0.0411 0.3102 0.5771 0.030 Uiso 1 1 calc R U . . .
C13 C 0.1870(2) 0.27996(19) 0.51361(18) 0.0237(6) Uani 1 1 d . . . . .
H13 H 0.2380 0.2964 0.5404 0.028 Uiso 1 1 calc R U . . .
C14 C 0.2085(2) 0.24507(17) 0.44937(18) 0.0215(5) Uani 1 1 d . . . . .
H14 H 0.2776 0.2331 0.4224 0.026 Uiso 1 1 calc R U . . .
C15 C 0.1151(2) 0.23087(17) 0.42830(19) 0.0221(6) Uani 1 1 d . . . . .
H15 H 0.1072 0.2068 0.3847 0.026 Uiso 1 1 calc R U . . .
C16 C 0.0356(2) 0.25703(17) 0.48076(18) 0.0226(6) Uani 1 1 d . . . . .
H16 H -0.0386 0.2550 0.4801 0.027 Uiso 1 1 calc R U . . .
C17 C 0.2382(2) 0.76525(16) 0.39520(17) 0.0175(5) Uani 1 1 d . . . . .
H17A H 0.1645 0.7761 0.4115 0.021 Uiso 1 1 calc R U . . .
H17B H 0.2743 0.7966 0.4187 0.021 Uiso 1 1 calc R U . . .
C18 C 0.2522(2) 0.79946(17) 0.30070(18) 0.0213(5) Uani 1 1 d . . . . .
H18A H 0.3213 0.7738 0.2844 0.026 Uiso 1 1 calc R U . . .
H18B H 0.2014 0.7804 0.2770 0.026 Uiso 1 1 calc R U . . .
C19 C 0.2401(2) 0.89654(18) 0.2648(2) 0.0263(6) Uani 1 1 d . . . . .
C20 C 0.2113(3) 0.9493(2) 0.1827(2) 0.0385(8) Uani 1 1 d . . . . .
H20 H 0.1927 0.9288 0.1396 0.046 Uiso 1 1 calc R U . . .
C21 C 0.2156(3) 1.0370(2) 0.1736(3) 0.0475(10) Uani 1 1 d . . . . .
H21 H 0.1990 1.0886 0.1226 0.057 Uiso 1 1 calc R U . . .
C22 C 0.2461(3) 1.0389(2) 0.2478(3) 0.0434(9) Uani 1 1 d . . . . .
H22 H 0.2549 1.0915 0.2589 0.052 Uiso 1 1 calc R U . . .
C23 C 0.2615(2) 0.95211(19) 0.3042(2) 0.0318(7) Uani 1 1 d . . . . .
H23 H 0.2821 0.9334 0.3626 0.038 Uiso 1 1 calc R U . . .
C29 C 0.2348(2) 0.61628(16) 0.54406(16) 0.0154(5) Uani 1 1 d . . . . .
H29A H 0.1593 0.6249 0.5429 0.018 Uiso 1 1 calc R U . . .
H29B H 0.2599 0.5536 0.5717 0.018 Uiso 1 1 calc R U . . .
C30 C 0.2616(2) 0.66605(19) 0.59586(18) 0.0213(5) Uani 1 1 d . . . . .
H30A H 0.3357 0.6493 0.6060 0.026 Uiso 1 1 calc R U . . .
H30B H 0.2473 0.7290 0.5643 0.026 Uiso 1 1 calc R U . . .
C31 C 0.20184(19) 0.64809(16) 0.67707(16) 0.0149(5) Uani 1 1 d . . . . .
C32 C 0.1152(2) 0.7047(2) 0.69664(18) 0.0213(5) Uani 1 1 d . . . . .
H32 H 0.0854 0.7637 0.6590 0.026 Uiso 1 1 calc R U . . .
C33 C 0.0791(2) 0.6629(3) 0.7793(2) 0.0343(8) Uani 1 1 d . . . . .
H33 H 0.0198 0.6874 0.8097 0.041 Uiso 1 1 calc R U . . .
C34 C 0.1427(3) 0.5811(2) 0.8107(2) 0.0364(8) Uani 1 1 d . . . . .
H34 H 0.1361 0.5377 0.8675 0.044 Uiso 1 1 calc R U . . .
C35 C 0.2185(2) 0.57128(19) 0.74810(19) 0.0251(6) Uani 1 1 d . . . . .
H35 H 0.2740 0.5199 0.7532 0.030 Uiso 1 1 calc R U . . .
C36 C 0.3779(2) 0.66400(18) 0.79971(17) 0.0198(5) Uani 1 1 d . . . . .
H36 H 0.4352 0.6188 0.7910 0.024 Uiso 1 1 calc R U . . .
C37 C 0.3441(2) 0.74688(18) 0.74027(18) 0.0203(5) Uani 1 1 d . . . . .
H37 H 0.3733 0.7700 0.6825 0.024 Uiso 1 1 calc R U . . .
C38 C 0.2611(2) 0.79083(18) 0.77720(19) 0.0226(6) Uani 1 1 d . . . . .
H38 H 0.2215 0.8502 0.7498 0.027 Uiso 1 1 calc R U . . .
C39 C 0.2435(2) 0.73576(19) 0.85965(19) 0.0228(6) Uani 1 1 d . . . . .
H39 H 0.1893 0.7494 0.9002 0.027 Uiso 1 1 calc R U . . .
C40 C 0.3157(2) 0.65685(18) 0.87400(17) 0.0208(5) Uani 1 1 d . . . . .
H40 H 0.3214 0.6057 0.9264 0.025 Uiso 1 1 calc R U . . .
C41 C 0.3112(2) 0.76041(18) 0.09955(18) 0.0211(5) Uani 1 1 d . . . . .
H41A H 0.2875 0.7965 0.1348 0.025 Uiso 1 1 calc R U . . .
H41B H 0.3146 0.8000 0.0415 0.025 Uiso 1 1 calc R U . . .
C42 C 0.2318(2) 0.7031(2) 0.1082(2) 0.0251(6) Uani 1 1 d . . . . .
H42A H 0.2413 0.6818 0.0610 0.030 Uiso 1 1 calc R U . . .
H42B H 0.2420 0.6522 0.1597 0.030 Uiso 1 1 calc R U . . .
C43 C 0.1250(2) 0.7535(2) 0.1102(2) 0.0265(6) Uani 1 1 d . . . . .
C44 C 0.0805(2) 0.8302(2) 0.0464(2) 0.0332(7) Uani 1 1 d . . . . .
H44 H 0.1127 0.8565 -0.0097 0.040 Uiso 1 1 calc R U . . .
C45 C -0.0184(3) 0.8618(3) 0.0761(3) 0.0433(9) Uani 1 1 d . . . . .
H45 H -0.0671 0.9142 0.0446 0.052 Uiso 1 1 calc R U . . .
C46 C -0.0356(3) 0.8058(3) 0.1579(3) 0.0452(10) Uani 1 1 d . . . . .
H46 H -0.0986 0.8119 0.1942 0.054 Uiso 1 1 calc R U . . .
C47 C 0.0520(3) 0.7395(3) 0.1794(2) 0.0377(8) Uani 1 1 d . . . . .
H47 H 0.0608 0.6904 0.2333 0.045 Uiso 1 1 calc R U . . .
C48 C 0.0209(3) 0.6465(3) 0.0229(2) 0.0362(8) Uani 1 1 d . . . . .
H48 H 0.0907 0.6189 0.0084 0.043 Uiso 1 1 calc R U . . .
C49 C -0.0390(3) 0.7226(3) -0.0287(2) 0.0348(7) Uani 1 1 d . . . . .
H49 H -0.0191 0.7584 -0.0862 0.042 Uiso 1 1 calc R U . . .
C50 C -0.1335(2) 0.7389(2) 0.0161(2) 0.0327(7) Uani 1 1 d . . . . .
H50 H -0.1910 0.7886 -0.0045 0.039 Uiso 1 1 calc R U . . .
C51 C -0.1312(3) 0.6732(2) 0.0945(2) 0.0340(7) Uani 1 1 d . . . . .
H51 H -0.1865 0.6682 0.1393 0.041 Uiso 1 1 calc R U . . .
C52 C -0.0360(3) 0.6164(2) 0.0991(2) 0.0396(8) Uani 1 1 d . . . . .
H52 H -0.0127 0.5638 0.1476 0.048 Uiso 1 1 calc R U . . .
C53 C 0.4850(2) 0.65551(18) 0.04625(17) 0.0186(5) Uani 1 1 d . . . . .
H53A H 0.4355 0.6205 0.0427 0.022 Uiso 1 1 calc R U . . .
H53B H 0.4875 0.7033 -0.0074 0.022 Uiso 1 1 calc R U . . .
C54 C 0.5916(2) 0.59832(18) 0.06166(17) 0.0191(5) Uani 1 1 d . . . . .
H54A H 0.6384 0.6306 0.0738 0.023 Uiso 1 1 calc R U . . .
H54B H 0.5866 0.5459 0.1109 0.023 Uiso 1 1 calc R U . . .
C55 C 0.6361(2) 0.57124(16) -0.01044(16) 0.0164(5) Uani 1 1 d . . . . .
C56 C 0.7427(2) 0.55255(17) -0.03296(17) 0.0199(5) Uani 1 1 d . . . . .
H56 H 0.8009 0.5564 -0.0039 0.024 Uiso 1 1 calc R U . . .
C57 C 0.7512(2) 0.52782(17) -0.10471(18) 0.0208(5) Uani 1 1 d . . . . .
H57 H 0.8165 0.5118 -0.1347 0.025 Uiso 1 1 calc R U . . .
C58 C 0.6504(2) 0.53142(17) -0.12703(17) 0.0208(5) Uani 1 1 d . . . . .
H58 H 0.6326 0.5181 -0.1750 0.025 Uiso 1 1 calc R U . . .
C59 C 0.5799(2) 0.55759(17) -0.06876(16) 0.0179(5) Uani 1 1 d . . . . .
H59 H 0.5035 0.5662 -0.0691 0.021 Uiso 1 1 calc R U . . .
C60 C 0.6490(2) 0.77310(17) -0.12442(17) 0.0211(5) Uani 1 1 d . . . . .
H60 H 0.6377 0.7893 -0.0735 0.025 Uiso 1 1 calc R U . . .
C61 C 0.7460(2) 0.75092(17) -0.16300(18) 0.0211(5) Uani 1 1 d . . . . .
H61 H 0.8145 0.7492 -0.1440 0.025 Uiso 1 1 calc R U . . .
C62 C 0.7278(2) 0.73252(17) -0.23347(17) 0.0210(5) Uani 1 1 d . . . . .
H62 H 0.7815 0.7149 -0.2724 0.025 Uiso 1 1 calc R U . . .
C63 C 0.6201(2) 0.74259(18) -0.23862(17) 0.0219(5) Uani 1 1 d . . . . .
H63 H 0.5849 0.7330 -0.2816 0.026 Uiso 1 1 calc R U . . .
C64 C 0.5712(2) 0.76776(17) -0.17124(17) 0.0210(5) Uani 1 1 d . . . . .
H64 H 0.4957 0.7790 -0.1586 0.025 Uiso 1 1 calc R U . . .
C65 C 0.5154(2) 0.78820(19) 0.10160(18) 0.0215(5) Uani 1 1 d . . . . .
H65A H 0.5885 0.7640 0.0944 0.026 Uiso 1 1 calc R U . . .
H65B H 0.4935 0.8324 0.0480 0.026 Uiso 1 1 calc R U . . .
C66 C 0.5048(2) 0.8322(2) 0.16586(19) 0.0250(6) Uani 1 1 d . . . . .
H66A H 0.4319 0.8570 0.1732 0.030 Uiso 1 1 calc R U . . .
H66B H 0.5273 0.7886 0.2196 0.030 Uiso 1 1 calc R U . . .
C67 C 0.5677(2) 0.90315(19) 0.14058(18) 0.0220(5) Uani 1 1 d . . . . .
C68 C 0.5289(2) 0.9939(2) 0.1174(2) 0.0284(6) Uani 1 1 d . . . . .
H68 H 0.4549 1.0214 0.1159 0.034 Uiso 1 1 calc R U . . .
C69 C 0.6132(3) 1.0386(2) 0.0993(2) 0.0327(7) Uani 1 1 d . . . . .
H69 H 0.6090 1.1027 0.0823 0.039 Uiso 1 1 calc R U . . .
C70 C 0.7044(3) 0.9758(2) 0.1090(2) 0.0357(8) Uani 1 1 d . . . . .
H70 H 0.7758 0.9880 0.1006 0.043 Uiso 1 1 calc R U . . .
C71 C 0.6766(2) 0.8923(2) 0.1344(2) 0.0291(6) Uani 1 1 d . . . . .
H71 H 0.7252 0.8358 0.1469 0.035 Uiso 1 1 calc R U . . .
C24 C -0.0091(12) 0.9251(5) 0.3127(7) 0.060(2) Uani 0.6 1 d D U P A 1
H24 H -0.0060 0.8609 0.3325 0.072 Uiso 0.6 1 calc R U P A 1
C25 C -0.0288(7) 0.9834(5) 0.2307(5) 0.0597(19) Uani 0.6 1 d D U P A 1
H25B H -0.0405 0.9672 0.1828 0.072 Uiso 0.6 1 calc R U P A 1
C26 C -0.0242(6) 1.0681(4) 0.2282(6) 0.0626(18) Uani 0.6 1 d D U P A 1
H26 H -0.0339 1.1221 0.1784 0.075 Uiso 0.6 1 calc R U P A 1
C27 C 0.0003(7) 1.0625(6) 0.3084(7) 0.079(2) Uani 0.6 1 d D U P A 1
H27 H 0.0068 1.1120 0.3256 0.094 Uiso 0.6 1 calc R U P A 1
C28 C 0.0114(9) 0.9731(7) 0.3601(5) 0.074(2) Uani 0.6 1 d D U P A 1
H28 H 0.0269 0.9492 0.4200 0.088 Uiso 0.6 1 calc R U P A 1
C72 C 0.5925(7) 0.8773(5) 0.3359(5) 0.062(2) Uani 0.6 1 d D U P B 1
H72 H 0.5658 0.8216 0.3549 0.074 Uiso 0.6 1 calc R U P B 1
C73 C 0.6975(6) 0.8871(3) 0.3235(4) 0.0420(15) Uani 0.6 1 d D U P B 1
H73 H 0.7578 0.8391 0.3298 0.050 Uiso 0.6 1 calc R U P B 1
C74 C 0.7019(4) 0.9761(3) 0.2985(3) 0.0276(10) Uani 0.6 1 d D U P B 1
H74B H 0.7658 1.0017 0.2835 0.033 Uiso 0.6 1 calc R U P B 1
C75 C 0.5998(6) 1.0239(5) 0.2935(15) 0.040(3) Uani 0.6 1 d D U P B 1
H75 H 0.5793 1.0883 0.2773 0.048 Uiso 0.6 1 calc R U P B 1
C76 C 0.5328(4) 0.9627(6) 0.3176(5) 0.0577(19) Uani 0.6 1 d D U P B 1
H76 H 0.4563 0.9768 0.3218 0.069 Uiso 0.6 1 calc R U P B 1
C24A C -0.011(2) 0.9341(9) 0.3149(9) 0.040(3) Uiso 0.4 1 d . . P A 2
H24A H -0.0148 0.8738 0.3194 0.048 Uiso 0.4 1 calc R U P A 2
C25A C -0.0328(11) 1.0033(8) 0.2457(7) 0.035(2) Uiso 0.4 1 d . . P A 2
H25A H -0.0612 1.0039 0.1946 0.042 Uiso 0.4 1 calc R U P A 2
C26A C -0.0149(8) 1.0790(6) 0.2627(6) 0.0247(18) Uiso 0.4 1 d . . P A 2
H26A H -0.0276 1.1413 0.2265 0.030 Uiso 0.4 1 calc R U P A 2
C27A C 0.0126(7) 1.0433(6) 0.3465(5) 0.0237(16) Uiso 0.4 1 d . . P A 2
H27A H 0.0336 1.0772 0.3771 0.028 Uiso 0.4 1 calc R U P A 2
C28A C 0.0158(12) 0.9538(7) 0.3786(7) 0.031(2) Uiso 0.4 1 d . . P A 2
H28A H 0.0358 0.9130 0.4349 0.037 Uiso 0.4 1 calc R U P A 2
C72A C 0.5282(7) 0.9040(6) 0.3278(6) 0.0284(18) Uiso 0.4 1 d . . P B 2
H72A H 0.4736 0.8686 0.3360 0.034 Uiso 0.4 1 calc R U P B 2
C73A C 0.6334(9) 0.8728(7) 0.3365(9) 0.031(2) Uiso 0.4 1 d . . P B 2
H73A H 0.6654 0.8101 0.3536 0.037 Uiso 0.4 1 calc R U P B 2
C74A C 0.6861(9) 0.9382(9) 0.3181(7) 0.044(3) Uiso 0.4 1 d . . P B 2
H74A H 0.7614 0.9319 0.3228 0.053 Uiso 0.4 1 calc R U P B 2
C75A C 0.6134(11) 1.0196(8) 0.295(2) 0.034(4) Uani 0.4 1 d . . P B 2
H75A H 0.6282 1.0794 0.2807 0.040 Uiso 0.4 1 calc R U P B 2
C76A C 0.5151(8) 0.9950(6) 0.3003(8) 0.029(2) Uiso 0.4 1 d . . P B 2
H76A H 0.4485 1.0358 0.2864 0.034 Uiso 0.4 1 calc R U P B 2
O1S O 0.3244(2) -0.12599(15) 0.51424(17) 0.0378(6) Uani 1 1 d . . . . .
C1S C 0.2290(3) -0.0836(2) 0.5388(3) 0.0425(9) Uani 1 1 d . . . . .
H1SA H 0.2215 -0.1010 0.5998 0.051 Uiso 1 1 calc R U . . .
H1SB H 0.1715 -0.0987 0.5189 0.051 Uiso 1 1 calc R U . . .
C2S C 0.2303(3) 0.0130(2) 0.4999(3) 0.0439(9) Uani 1 1 d . . . . .
H2SA H 0.1957 0.0442 0.5373 0.053 Uiso 1 1 calc R U . . .
H2SB H 0.1961 0.0379 0.4466 0.053 Uiso 1 1 calc R U . . .
C3S C 0.3441(3) 0.0184(2) 0.4868(3) 0.0432(9) Uani 1 1 d . . . . .
H3SA H 0.3626 0.0507 0.5193 0.052 Uiso 1 1 calc R U . . .
H3SB H 0.3622 0.0474 0.4276 0.052 Uiso 1 1 calc R U . . .
C4S C 0.3983(3) -0.0763(2) 0.5172(2) 0.0369(8) Uani 1 1 d . . . . .
H4SA H 0.4593 -0.0852 0.4808 0.044 Uiso 1 1 calc R U . . .
H4SB H 0.4202 -0.0933 0.5743 0.044 Uiso 1 1 calc R U . . .

loop_
_atom_site_aniso_label
_atom_site_aniso_U_11
_atom_site_aniso_U_22
_atom_site_aniso_U_33
_atom_site_aniso_U_23
_atom_site_aniso_U_13
_atom_site_aniso_U_12
Ag1 0.01242(10) 0.02202(10) 0.01517(10) -0.00836(8) 0.00020(7) -0.00174(7)
Ag2 0.02213(11) 0.03306(12) 0.01419(11) -0.00716(8) -0.00200(8) -0.00224(9)
Fe1 0.01210(16) 0.01358(17) 0.01365(17) -0.00324(13) -0.00055(13) -0.00382(13)
Fe2 0.0224(2) 0.0152(2) 0.0540(3) -0.00604(19) 0.0011(2) 0.00200(16)
Fe3 0.01492(17) 0.02007(18) 0.01448(18) -0.00700(14) -0.00195(13) -0.00667(14)
Fe4 0.01638(19) 0.0345(2) 0.0201(2) -0.00511(17) -0.00333(15) -0.00707(16)
Fe5 0.01507(17) 0.01256(17) 0.01302(17) -0.00306(13) -0.00037(13) -0.00390(13)
Fe6 0.0309(2) 0.0205(2) 0.0222(2) -0.00669(16) -0.00479(17) -0.00419(16)
P1 0.0123(3) 0.0117(3) 0.0146(3) -0.0051(2) 0.0000(2) -0.0027(2)
P2 0.0144(3) 0.0218(3) 0.0172(3) -0.0083(3) -0.0002(2) -0.0047(2)
O1 0.0317(11) 0.0178(9) 0.0197(10) -0.0082(7) -0.0060(8) -0.0019(8)
O2 0.0291(11) 0.0409(13) 0.0177(10) -0.0072(9) -0.0058(8) -0.0108(9)
O3 0.0179(10) 0.0422(12) 0.0254(11) -0.0169(9) 0.0067(8) -0.0105(9)
O4 0.0218(11) 0.0567(15) 0.0316(12) -0.0246(11) -0.0004(9) -0.0091(10)
C1 0.0106(11) 0.0256(13) 0.0199(13) -0.0107(10) -0.0001(9) -0.0008(9)
C2 0.0239(14) 0.0252(14) 0.0289(15) -0.0142(12) 0.0025(11) -0.0090(11)
C3 0.0146(12) 0.0188(12) 0.0192(13) -0.0028(10) -0.0034(9) 0.0008(9)
C4 0.0163(13) 0.0355(16) 0.0226(14) -0.0093(12) 0.0017(10) -0.0059(11)
C5 0.0155(11) 0.0158(11) 0.0140(11) -0.0046(9) -0.0035(9) -0.0035(9)
C6 0.0149(11) 0.0146(11) 0.0171(12) -0.0063(9) -0.0033(9) -0.0024(9)
C7 0.0130(11) 0.0140(11) 0.0154(12) -0.0047(9) -0.0020(9) -0.0035(9)
C8 0.0119(11) 0.0155(11) 0.0177(12) -0.0052(9) -0.0015(9) -0.0015(9)
C9 0.0138(11) 0.0156(11) 0.0165(12) -0.0039(9) -0.0028(9) -0.0045(9)
C10 0.0189(12) 0.0175(12) 0.0130(11) -0.0041(9) -0.0020(9) -0.0052(9)
C11 0.0142(11) 0.0149(11) 0.0153(12) -0.0037(9) 0.0011(9) -0.0043(9)
C12 0.0261(14) 0.0248(14) 0.0163(13) 0.0019(10) 0.0015(11) -0.0034(11)
C13 0.0216(13) 0.0223(13) 0.0209(14) 0.0015(11) -0.0057(11) -0.0039(11)
C14 0.0164(12) 0.0161(12) 0.0273(14) -0.0016(10) -0.0031(10) -0.0018(10)
C15 0.0222(13) 0.0132(12) 0.0281(15) -0.0028(10) -0.0018(11) -0.0047(10)
C16 0.0191(13) 0.0169(12) 0.0257(14) 0.0021(10) 0.0003(11) -0.0078(10)
C17 0.0189(12) 0.0129(11) 0.0197(13) -0.0057(9) 0.0024(10) -0.0024(9)
C18 0.0227(13) 0.0151(12) 0.0214(13) -0.0042(10) 0.0050(10) -0.0002(10)
C19 0.0208(13) 0.0156(12) 0.0308(16) 0.0007(11) 0.0070(11) 0.0019(10)
C20 0.0412(19) 0.0259(16) 0.0325(18) 0.0033(13) 0.0018(14) 0.0024(14)
C21 0.043(2) 0.0210(16) 0.054(2) 0.0110(15) 0.0062(18) -0.0005(14)
C22 0.0362(19) 0.0197(15) 0.065(3) -0.0019(16) 0.0000(17) -0.0088(13)
C23 0.0247(15) 0.0179(13) 0.047(2) -0.0033(13) 0.0027(13) -0.0072(11)
C29 0.0157(11) 0.0166(11) 0.0153(12) -0.0065(9) -0.0001(9) -0.0045(9)
C30 0.0215(13) 0.0273(14) 0.0225(14) -0.0154(11) 0.0045(10) -0.0111(11)
C31 0.0145(11) 0.0179(11) 0.0153(12) -0.0072(9) -0.0026(9) -0.0056(9)
C32 0.0128(12) 0.0345(15) 0.0236(14) -0.0179(12) -0.0041(10) -0.0030(11)
C33 0.0208(14) 0.071(2) 0.0303(17) -0.0335(17) 0.0109(12) -0.0262(15)
C34 0.052(2) 0.049(2) 0.0172(14) -0.0060(13) -0.0003(13) -0.0409(18)
C35 0.0344(16) 0.0206(13) 0.0248(15) -0.0058(11) -0.0134(12) -0.0117(12)
C36 0.0162(12) 0.0244(13) 0.0215(13) -0.0097(11) -0.0057(10) -0.0036(10)
C37 0.0190(13) 0.0222(13) 0.0223(13) -0.0069(11) -0.0025(10) -0.0098(10)
C38 0.0231(13) 0.0185(12) 0.0295(15) -0.0098(11) -0.0061(11) -0.0049(10)
C39 0.0206(13) 0.0299(14) 0.0254(14) -0.0180(12) -0.0024(11) -0.0049(11)
C40 0.0233(13) 0.0240(13) 0.0180(13) -0.0080(10) -0.0070(10) -0.0056(11)
C41 0.0147(12) 0.0246(13) 0.0230(14) -0.0074(11) -0.0003(10) -0.0033(10)
C42 0.0180(13) 0.0298(15) 0.0296(15) -0.0111(12) -0.0039(11) -0.0055(11)
C43 0.0176(13) 0.0364(16) 0.0288(16) -0.0136(13) -0.0022(11) -0.0073(12)
C44 0.0212(14) 0.0313(16) 0.046(2) -0.0112(14) -0.0043(13) -0.0056(12)
C45 0.0221(16) 0.041(2) 0.072(3) -0.0269(19) -0.0049(16) -0.0018(14)
C46 0.0189(15) 0.077(3) 0.058(3) -0.046(2) 0.0029(15) -0.0100(17)
C47 0.0224(15) 0.068(2) 0.0286(17) -0.0215(17) -0.0026(12) -0.0123(15)
C48 0.0242(15) 0.048(2) 0.043(2) -0.0211(16) -0.0046(14) -0.0079(14)
C49 0.0302(16) 0.056(2) 0.0204(15) -0.0116(14) -0.0050(12) -0.0129(15)
C50 0.0223(15) 0.050(2) 0.0219(15) -0.0042(14) -0.0091(11) -0.0087(13)
C51 0.0256(15) 0.051(2) 0.0247(16) -0.0059(14) -0.0038(12) -0.0177(14)
C52 0.0367(19) 0.0361(18) 0.042(2) 0.0010(15) -0.0173(15) -0.0149(15)
C53 0.0176(12) 0.0217(13) 0.0166(12) -0.0070(10) 0.0009(9) -0.0039(10)
C54 0.0186(12) 0.0221(13) 0.0164(12) -0.0066(10) -0.0005(10) -0.0033(10)
C55 0.0176(12) 0.0161(11) 0.0137(12) -0.0029(9) -0.0012(9) -0.0028(9)
C56 0.0176(12) 0.0166(12) 0.0187(13) 0.0008(10) -0.0011(10) -0.0004(9)
C57 0.0233(13) 0.0148(12) 0.0208(13) -0.0041(10) 0.0031(10) -0.0015(10)
C58 0.0293(14) 0.0152(12) 0.0185(13) -0.0053(10) 0.0021(10) -0.0078(10)
C59 0.0225(13) 0.0158(11) 0.0154(12) -0.0034(9) 0.0006(10) -0.0079(10)
C60 0.0289(14) 0.0161(12) 0.0191(13) -0.0068(10) 0.0009(11) -0.0052(10)
C61 0.0218(13) 0.0173(12) 0.0243(14) -0.0047(10) 0.0003(10) -0.0088(10)
C62 0.0255(14) 0.0134(11) 0.0194(13) -0.0020(10) 0.0050(10) -0.0035(10)
C63 0.0273(14) 0.0194(13) 0.0152(13) -0.0013(10) -0.0032(10) -0.0035(11)
C64 0.0212(13) 0.0161(12) 0.0201(13) -0.0009(10) -0.0019(10) -0.0005(10)
C65 0.0199(13) 0.0246(13) 0.0212(13) -0.0088(11) 0.0012(10) -0.0065(10)
C66 0.0268(14) 0.0265(14) 0.0252(15) -0.0123(12) 0.0036(11) -0.0086(11)
C67 0.0218(13) 0.0243(14) 0.0222(14) -0.0100(11) -0.0002(10) -0.0058(11)
C68 0.0265(15) 0.0246(14) 0.0324(16) -0.0064(12) -0.0075(12) -0.0033(12)
C69 0.047(2) 0.0296(16) 0.0219(15) -0.0035(12) -0.0020(13) -0.0170(14)
C70 0.0295(16) 0.048(2) 0.0382(19) -0.0209(16) 0.0110(14) -0.0219(15)
C71 0.0212(14) 0.0354(17) 0.0374(18) -0.0204(14) 0.0000(12) -0.0061(12)
C24 0.014(3) 0.042(3) 0.096(5) 0.001(2) 0.013(3) 0.001(3)
C25 0.036(4) 0.056(4) 0.086(4) -0.020(3) -0.010(4) -0.007(4)
C26 0.032(3) 0.038(3) 0.098(4) -0.003(3) -0.014(4) 0.007(3)
C27 0.059(5) 0.073(4) 0.114(6) -0.061(4) 0.010(5) 0.014(4)
C28 0.034(4) 0.105(5) 0.060(4) -0.024(3) 0.019(4) 0.015(5)
C72 0.116(7) 0.069(4) 0.021(3) -0.017(3) 0.012(5) -0.067(4)
C73 0.081(4) 0.020(2) 0.024(3) -0.005(2) -0.026(3) 0.001(2)
C74 0.035(2) 0.025(2) 0.028(3) -0.012(2) -0.015(2) -0.003(2)
C75 0.045(4) 0.041(3) 0.041(8) -0.027(5) -0.019(5) 0.012(2)
C76 0.042(3) 0.119(7) 0.027(4) -0.038(5) 0.010(3) -0.030(3)
C75A 0.037(6) 0.046(6) 0.034(11) -0.024(9) 0.015(7) -0.032(5)
O1S 0.0454(15) 0.0260(11) 0.0453(15) -0.0159(10) -0.0042(11) -0.0059(10)
C1S 0.043(2) 0.0273(17) 0.052(2) -0.0080(16) 0.0011(17) -0.0052(15)
C2S 0.061(3) 0.0243(16) 0.046(2) -0.0132(15) -0.0051(18) -0.0031(16)
C3S 0.066(3) 0.0311(18) 0.037(2) -0.0151(15) 0.0072(18) -0.0172(17)
C4S 0.046(2) 0.0372(18) 0.0318(18) -0.0151(14) 0.0027(15) -0.0133(15)

loop_
_atom_type_symbol
_atom_type_description
_atom_type_scat_dispersion_real
_atom_type_scat_dispersion_imag
_atom_type_scat_source
C C 0.0033 0.0016 'International Tables Vol C Tables 4.2.6.8 and 6.1.1.4'
H H 0.0000 0.0000 'International Tables Vol C Tables 4.2.6.8 and 6.1.1.4'
O O 0.0106 0.0060 'International Tables Vol C Tables 4.2.6.8 and 6.1.1.4'
P P 0.1023 0.0942 'International Tables Vol C Tables 4.2.6.8 and 6.1.1.4'
Fe Fe 0.3463 0.8444 'International Tables Vol C Tables 4.2.6.8 and 6.1.1.4'
Ag Ag -0.8971 1.1015 'International Tables Vol C Tables 4.2.6.8 and 6.1.1.4'

loop_
_geom_angle_atom_site_label_1
_geom_angle_atom_site_label_2
_geom_angle_atom_site_label_3
_geom_angle
_geom_angle_site_symmetry_1
_geom_angle_site_symmetry_3
O3 Ag1 P1 154.67(8) . .
O3 Ag1 O1 91.38(9) . 2_666
P1 Ag1 O1 97.08(7) . 2_666
O3 Ag1 O1 97.89(9) . .
P1 Ag1 O1 106.71(7) . .
O1 Ag1 O1 83.79(7) 2_666 .
O3 Ag1 Ag2 86.92(6) . .
P1 Ag1 Ag2 97.08(3) . .
O1 Ag1 Ag2 150.08(6) 2_666 .
O1 Ag1 Ag2 66.93(5) . .
O2 Ag2 P2 134.10(6) . .
O2 Ag2 O4 115.67(10) . .
P2 Ag2 O4 96.99(8) . .
O2 Ag2 Ag1 92.26(7) . .
P2 Ag2 Ag1 128.42(6) . .
O4 Ag2 Ag1 75.00(6) . .
C7 Fe1 C11 40.93(10) . .
C7 Fe1 C10 68.84(11) . .
C11 Fe1 C10 40.89(11) . .
C7 Fe1 C13 106.08(12) . .
C11 Fe1 C13 118.46(13) . .
C10 Fe1 C13 153.80(12) . .
C7 Fe1 C12 119.54(12) . .
C11 Fe1 C12 154.01(12) . .
C10 Fe1 C12 163.96(12) . .
C13 Fe1 C12 41.00(13) . .
C7 Fe1 C16 155.49(12) . .
C11 Fe1 C16 163.02(12) . .
C10 Fe1 C16 126.67(12) . .
C13 Fe1 C16 68.43(13) . .
C12 Fe1 C16 40.67(13) . .
C7 Fe1 C14 124.07(13) . .
C11 Fe1 C14 106.39(13) . .
C10 Fe1 C14 119.97(12) . .
C13 Fe1 C14 40.27(13) . .
C12 Fe1 C14 68.29(13) . .
C16 Fe1 C14 68.06(14) . .
C7 Fe1 C8 40.98(11) . .
C11 Fe1 C8 68.55(12) . .
C10 Fe1 C8 68.22(11) . .
C13 Fe1 C8 125.68(12) . .
C12 Fe1 C8 108.28(12) . .
C16 Fe1 C8 121.62(13) . .
C14 Fe1 C8 162.08(11) . .
C7 Fe1 C15 161.75(11) . .
C11 Fe1 C15 125.01(12) . .
C10 Fe1 C15 107.95(12) . .
C13 Fe1 C15 68.42(13) . .
C12 Fe1 C15 68.51(13) . .
C16 Fe1 C15 40.47(12) . .
C14 Fe1 C15 40.71(12) . .
C8 Fe1 C15 156.11(11) . .
C7 Fe1 C9 68.93(12) . .
C11 Fe1 C9 68.70(12) . .
C10 Fe1 C9 40.59(11) . .
C13 Fe1 C9 163.60(12) . .
C12 Fe1 C9 126.70(12) . .
C16 Fe1 C9 109.24(13) . .
C14 Fe1 C9 155.38(12) . .
C8 Fe1 C9 40.57(10) . .
C15 Fe1 C9 121.11(12) . .
C28 Fe2 C27 42.4(2) . .
C25A Fe2 C24A 39.6(5) . .
C25A Fe2 C26A 43.1(4) . .
C24A Fe2 C26A 68.1(6) . .
C28 Fe2 C21 164.3(4) . .
C25A Fe2 C21 121.2(4) . .
C27 Fe2 C21 123.7(3) . .
C24A Fe2 C21 154.1(4) . .
C26A Fe2 C21 110.6(3) . .
C28 Fe2 C20 154.3(4) . .
C25A Fe2 C20 113.8(3) . .
C27 Fe2 C20 158.2(4) . .
C24A Fe2 C20 121.0(5) . .
C26A Fe2 C20 136.6(3) . .
C21 Fe2 C20 41.34(17) . .
C28 Fe2 C19 122.4(3) . .
C25A Fe2 C19 134.3(3) . .
C27 Fe2 C19 160.5(3) . .
C24A Fe2 C19 111.0(6) . .
C26A Fe2 C19 176.8(3) . .
C21 Fe2 C19 68.70(14) . .
C20 Fe2 C19 40.93(13) . .
C28 Fe2 C26 69.9(3) . .
C27 Fe2 C26 41.4(2) . .
C21 Fe2 C26 104.1(3) . .
C20 Fe2 C26 119.1(3) . .
C19 Fe2 C26 156.7(3) . .
C28 Fe2 C22 129.6(3) . .
C25A Fe2 C22 150.1(4) . .
C27 Fe2 C22 110.0(3) . .
C24A Fe2 C22 165.5(4) . .
C26A Fe2 C22 113.0(3) . .
C21 Fe2 C22 40.30(19) . .
C20 Fe2 C22 68.98(19) . .
C19 Fe2 C22 68.66(16) . .
C26 Fe2 C22 121.0(2) . .
C28 Fe2 C23 112.5(3) . .
C25A Fe2 C23 169.4(4) . .
C27 Fe2 C23 125.9(3) . .
C24A Fe2 C23 130.0(5) . .
C26A Fe2 C23 142.4(3) . .
C21 Fe2 C23 67.75(17) . .
C20 Fe2 C23 68.41(17) . .
C19 Fe2 C23 40.54(14) . .
C26 Fe2 C23 159.0(3) . .
C22 Fe2 C23 40.45(14) . .
C28 Fe2 C24 41.1(3) . .
C27 Fe2 C24 69.4(4) . .
C21 Fe2 C24 151.3(4) . .
C20 Fe2 C24 116.7(4) . .
C19 Fe2 C24 107.2(3) . .
C26 Fe2 C24 67.9(3) . .
C22 Fe2 C24 166.8(3) . .
C23 Fe2 C24 128.5(3) . .
C37 Fe3 C36 40.89(12) . .
C37 Fe3 C32 118.04(13) . .
C36 Fe3 C32 150.77(12) . .
C37 Fe3 C38 40.74(12) . .
C36 Fe3 C38 68.70(12) . .
C32 Fe3 C38 109.08(13) . .
C37 Fe3 C34 164.38(15) . .
C36 Fe3 C34 126.77(15) . .
C32 Fe3 C34 68.40(14) . .
C38 Fe3 C34 153.76(15) . .
C37 Fe3 C35 125.87(13) . .
C36 Fe3 C35 105.53(13) . .
C32 Fe3 C35 68.62(12) . .
C38 Fe3 C35 164.72(13) . .
C34 Fe3 C35 40.80(15) . .
C37 Fe3 C31 106.09(12) . .
C36 Fe3 C31 115.79(11) . .
C32 Fe3 C31 40.96(11) . .
C38 Fe3 C31 127.59(11) . .
C34 Fe3 C31 68.73(12) . .
C35 Fe3 C31 40.86(11) . .
C37 Fe3 C33 153.07(15) . .
C36 Fe3 C33 165.67(14) . .
C32 Fe3 C33 40.83(13) . .
C38 Fe3 C33 120.31(14) . .
C34 Fe3 C33 40.45(17) . .
C35 Fe3 C33 68.53(14) . .
C31 Fe3 C33 68.87(11) . .
C37 Fe3 C40 68.73(12) . .
C36 Fe3 C40 40.92(12) . .
C32 Fe3 C40 167.60(12) . .
C38 Fe3 C40 68.57(12) . .
C34 Fe3 C40 107.97(13) . .
C35 Fe3 C40 116.98(12) . .
C31 Fe3 C40 150.16(11) . .
C33 Fe3 C40 128.90(13) . .
C37 Fe3 C39 68.44(12) . .
C36 Fe3 C39 68.63(12) . .
C32 Fe3 C39 129.73(12) . .
C38 Fe3 C39 40.56(12) . .
C34 Fe3 C39 119.73(14) . .
C35 Fe3 C39 152.13(12) . .
C31 Fe3 C39 166.69(11) . .
C33 Fe3 C39 110.13(12) . .
C40 Fe3 C39 40.75(12) . .
C52 Fe4 C48 40.80(17) . .
C52 Fe4 C45 165.63(17) . .
C48 Fe4 C45 151.91(17) . .
C52 Fe4 C49 68.34(16) . .
C48 Fe4 C49 40.55(15) . .
C45 Fe4 C49 118.00(17) . .
C52 Fe4 C46 128.20(18) . .
C48 Fe4 C46 166.31(18) . .
C45 Fe4 C46 40.58(19) . .
C49 Fe4 C46 151.96(17) . .
C52 Fe4 C47 108.72(16) . .
C48 Fe4 C47 128.29(16) . .
C45 Fe4 C47 68.37(18) . .
C49 Fe4 C47 165.81(15) . .
C46 Fe4 C47 40.65(16) . .
C52 Fe4 C44 152.55(15) . .
C48 Fe4 C44 118.15(16) . .
C45 Fe4 C44 40.87(15) . .
C49 Fe4 C44 107.38(16) . .
C46 Fe4 C44 68.51(17) . .
C47 Fe4 C44 68.44(16) . .
C52 Fe4 C50 67.91(15) . .
C48 Fe4 C50 68.35(15) . .
C45 Fe4 C50 107.68(16) . .
C49 Fe4 C50 40.96(14) . .
C46 Fe4 C50 118.27(16) . .
C47 Fe4 C50 152.19(14) . .
C44 Fe4 C50 127.64(15) . .
C52 Fe4 C43 118.71(14) . .
C48 Fe4 C43 107.56(14) . .
C45 Fe4 C43 69.00(14) . .
C49 Fe4 C43 127.11(14) . .
C46 Fe4 C43 68.98(14) . .
C47 Fe4 C43 41.00(13) . .
C44 Fe4 C43 40.89(14) . .
C50 Fe4 C43 165.58(13) . .
C52 Fe4 C51 40.45(15) . .
C48 Fe4 C51 68.38(16) . .
C45 Fe4 C51 127.54(16) . .
C49 Fe4 C51 68.35(14) . .
C46 Fe4 C51 108.26(16) . .
C47 Fe4 C51 119.09(15) . .
C44 Fe4 C51 165.36(14) . .
C50 Fe4 C51 40.15(13) . .
C43 Fe4 C51 152.74(14) . .
C61 Fe5 C60 40.97(12) . .
C61 Fe5 C56 107.51(13) . .
C60 Fe5 C56 116.85(13) . .
C61 Fe5 C55 127.85(12) . .
C60 Fe5 C55 106.79(12) . .
C56 Fe5 C55 40.96(11) . .
C61 Fe5 C59 166.59(11) . .
C60 Fe5 C59 128.16(12) . .
C56 Fe5 C59 68.65(13) . .
C55 Fe5 C59 40.99(11) . .
C61 Fe5 C62 40.70(12) . .
C60 Fe5 C62 68.51(12) . .
C56 Fe5 C62 128.98(13) . .
C55 Fe5 C62 166.81(12) . .
C59 Fe5 C62 151.44(12) . .
C61 Fe5 C57 117.82(14) . .
C60 Fe5 C57 150.97(13) . .
C56 Fe5 C57 40.89(12) . .
C55 Fe5 C57 68.84(11) . .
C59 Fe5 C57 68.30(14) . .
C62 Fe5 C57 108.89(12) . .
C61 Fe5 C58 151.39(12) . .
C60 Fe5 C58 166.68(12) . .
C56 Fe5 C58 68.84(13) . .
C55 Fe5 C58 69.00(12) . .
C59 Fe5 C58 40.63(11) . .
C62 Fe5 C58 118.36(12) . .
C57 Fe5 C58 40.69(13) . .
C61 Fe5 C64 68.66(14) . .
C60 Fe5 C64 40.72(12) . .
C56 Fe5 C64 150.34(12) . .
C55 Fe5 C64 116.80(12) . .
C59 Fe5 C64 107.92(14) . .
C62 Fe5 C64 68.29(13) . .
C57 Fe5 C64 167.40(12) . .
C58 Fe5 C64 128.79(13) . .
C61 Fe5 C63 68.51(13) . .
C60 Fe5 C63 68.40(13) . .
C56 Fe5 C63 167.64(12) . .
C55 Fe5 C63 150.64(12) . .
C59 Fe5 C63 117.93(13) . .
C62 Fe5 C63 40.58(13) . .
C57 Fe5 C63 129.53(12) . .
C58 Fe5 C63 108.68(13) . .
C64 Fe5 C63 40.51(12) . .
C74A Fe6 C75A 42.6(7) . .
C74A Fe6 C69 135.3(4) . .
C76 Fe6 C69 129.1(3) . .
C75A Fe6 C69 108.4(6) . .
C76 Fe6 C72 41.6(2) . .
C69 Fe6 C72 168.9(3) . .
C74A Fe6 C67 150.9(4) . .
C76 Fe6 C67 120.7(2) . .
C75A Fe6 C67 159.7(4) . .
C69 Fe6 C67 69.48(14) . .
C72 Fe6 C67 108.8(2) . .
C74A Fe6 C68 166.7(4) . .
C76 Fe6 C68 110.8(2) . .
C75A Fe6 C68 124.2(6) . .
C69 Fe6 C68 41.00(14) . .
C72 Fe6 C68 130.7(3) . .
C67 Fe6 C68 41.09(13) . .
C74A Fe6 C73A 39.1(5) . .
C75A Fe6 C73A 68.1(7) . .
C69 Fe6 C73A 174.3(4) . .
C67 Fe6 C73A 115.5(4) . .
C68 Fe6 C73A 144.6(4) . .
C74A Fe6 C70 117.3(4) . .
C76 Fe6 C70 165.4(3) . .
C75A Fe6 C70 123.4(4) . .
C69 Fe6 C70 40.86(16) . .
C72 Fe6 C70 149.7(3) . .
C67 Fe6 C70 69.09(14) . .
C68 Fe6 C70 68.58(16) . .
C73A Fe6 C70 136.8(4) . .
C76 Fe6 C75 41.1(3) . .
C69 Fe6 C75 107.0(5) . .
C72 Fe6 C75 69.6(4) . .
C67 Fe6 C75 154.6(3) . .
C68 Fe6 C75 119.8(4) . .
C70 Fe6 C75 125.6(4) . .
C74A Fe6 C71 124.0(4) . .
C76 Fe6 C71 153.4(3) . .
C75A Fe6 C71 158.7(4) . .
C69 Fe6 C71 69.02(16) . .
C72 Fe6 C71 117.3(3) . .
C67 Fe6 C71 40.95(13) . .
C68 Fe6 C71 68.63(15) . .
C73A Fe6 C71 112.5(3) . .
C70 Fe6 C71 40.91(14) . .
C75 Fe6 C71 163.2(3) . .
C76 Fe6 C73 68.6(2) . .
C69 Fe6 C73 148.9(2) . .
C72 Fe6 C73 40.7(2) . .
C67 Fe6 C73 128.01(19) . .
C68 Fe6 C73 167.9(2) . .
C70 Fe6 C73 115.3(2) . .
C75 Fe6 C73 68.2(4) . .
C71 Fe6 C73 106.2(2) . .
C17 P1 C29 103.70(12) . .
C17 P1 C5 101.44(14) . .
C29 P1 C5 101.78(13) . .
C17 P1 Ag1 115.79(10) . .
C29 P1 Ag1 115.28(9) . .
C5 P1 Ag1 116.73(10) . .
C53 P2 C41 104.14(14) . .
C53 P2 C65 101.55(14) . .
C41 P2 C65 102.72(16) . .
C53 P2 Ag2 109.10(11) . .
C41 P2 Ag2 121.70(10) . .
C65 P2 Ag2 115.32(11) . .
C1 O1 Ag1 125.00(19) . 2_666
C1 O1 Ag1 131.85(18) . .
Ag1 O1 Ag1 96.22(7) 2_666 .
C1 O2 Ag2 113.93(19) . .
C3 O3 Ag1 122.34(19) . .
C3 O4 Ag2 129.02(19) . .
O1 C1 O2 123.8(3) . .
O1 C1 C2 118.3(3) . .
O2 C1 C2 117.8(3) . .
C1 C2 H2A 109.5 . .
C1 C2 H2B 109.5 . .
H2A C2 H2B 109.5 . .
C1 C2 H2C 109.5 . .
H2A C2 H2C 109.5 . .
H2B C2 H2C 109.5 . .
O4 C3 O3 126.3(3) . .
O4 C3 C4 117.4(3) . .
O3 C3 C4 116.3(3) . .
C3 C4 H4A 109.5 . .
C3 C4 H4B 109.5 . .
H4A C4 H4B 109.5 . .
C3 C4 H4C 109.5 . .
H4A C4 H4C 109.5 . .
H4B C4 H4C 109.5 . .
C6 C5 P1 113.83(18) . .
C6 C5 H5A 108.8 . .
P1 C5 H5A 108.8 . .
C6 C5 H5B 108.8 . .
P1 C5 H5B 108.8 . .
H5A C5 H5B 107.7 . .
C7 C6 C5 109.7(2) . .
C7 C6 H6A 109.7 . .
C5 C6 H6A 109.7 . .
C7 C6 H6B 109.7 . .
C5 C6 H6B 109.7 . .
H6A C6 H6B 108.2 . .
C11 C7 C8 107.6(2) . .
C11 C7 C6 126.9(2) . .
C8 C7 C6 125.4(2) . .
C11 C7 Fe1 69.78(15) . .
C8 C7 Fe1 70.04(15) . .
C6 C7 Fe1 128.77(18) . .
C9 C8 C7 108.5(2) . .
C9 C8 Fe1 69.92(15) . .
C7 C8 Fe1 68.98(15) . .
C9 C8 H8 125.8 . .
C7 C8 H8 125.8 . .
Fe1 C8 H8 125.8 . .
C10 C9 C8 107.6(2) . .
C10 C9 Fe1 69.23(16) . .
C8 C9 Fe1 69.52(15) . .
C10 C9 H9 126.2 . .
C8 C9 H9 126.2 . .
Fe1 C9 H9 126.2 . .
C9 C10 C11 108.5(2) . .
C9 C10 Fe1 70.18(15) . .
C11 C10 Fe1 69.54(15) . .
C9 C10 H10 125.7 . .
C11 C10 H10 125.7 . .
Fe1 C10 H10 125.7 . .
C7 C11 C10 107.8(2) . .
C7 C11 Fe1 69.29(15) . .
C10 C11 Fe1 69.57(15) . .
C7 C11 H11 126.1 . .
C10 C11 H11 126.1 . .
Fe1 C11 H11 126.1 . .
C16 C12 C13 107.4(3) . .
C16 C12 Fe1 69.67(17) . .
C13 C12 Fe1 69.47(16) . .
C16 C12 H12 126.3 . .
C13 C12 H12 126.3 . .
Fe1 C12 H12 126.3 . .
C14 C13 C12 107.9(3) . .
C14 C13 Fe1 69.92(17) . .
C12 C13 Fe1 69.53(17) . .
C14 C13 H13 126.1 . .
C12 C13 H13 126.1 . .
Fe1 C13 H13 126.1 . .
C13 C14 C15 108.7(3) . .
C13 C14 Fe1 69.81(17) . .
C15 C14 Fe1 69.84(17) . .
C13 C14 H14 125.6 . .
C15 C14 H14 125.6 . .
Fe1 C14 H14 125.6 . .
C16 C15 C14 107.3(3) . .
C16 C15 Fe1 69.56(16) . .
C14 C15 Fe1 69.45(16) . .
C16 C15 H15 126.3 . .
C14 C15 H15 126.3 . .
Fe1 C15 H15 126.3 . .
C15 C16 C12 108.6(3) . .
C15 C16 Fe1 69.97(17) . .
C12 C16 Fe1 69.66(17) . .
C15 C16 H16 125.7 . .
C12 C16 H16 125.7 . .
Fe1 C16 H16 125.7 . .
C18 C17 P1 110.90(18) . .
C18 C17 H17A 109.5 . .
P1 C17 H17A 109.5 . .
C18 C17 H17B 109.5 . .
P1 C17 H17B 109.5 . .
H17A C17 H17B 108.0 . .
C19 C18 C17 113.1(2) . .
C19 C18 H18A 109.0 . .
C17 C18 H18A 109.0 . .
C19 C18 H18B 109.0 . .
C17 C18 H18B 109.0 . .
H18A C18 H18B 107.8 . .
C23 C19 C20 107.6(3) . .
C23 C19 C18 126.4(3) . .
C20 C19 C18 125.9(3) . .
C23 C19 Fe2 69.99(19) . .
C20 C19 Fe2 68.96(19) . .
C18 C19 Fe2 129.4(2) . .
C19 C20 C21 107.0(4) . .
C19 C20 Fe2 70.1(2) . .
C21 C20 Fe2 69.0(2) . .
C19 C20 H20 126.5 . .
C21 C20 H20 126.5 . .
Fe2 C20 H20 126.5 . .
C22 C21 C20 109.3(3) . .
C22 C21 Fe2 71.0(2) . .
C20 C21 Fe2 69.6(2) . .
C22 C21 H21 125.4 . .
C20 C21 H21 125.4 . .
Fe2 C21 H21 125.4 . .
C21 C22 C23 107.2(3) . .
C21 C22 Fe2 68.7(2) . .
C23 C22 Fe2 69.8(2) . .
C21 C22 H22 126.4 . .
C23 C22 H22 126.4 . .
Fe2 C22 H22 126.4 . .
C22 C23 C19 109.0(4) . .
C22 C23 Fe2 69.8(2) . .
C19 C23 Fe2 69.47(19) . .
C22 C23 H23 125.5 . .
C19 C23 H23 125.5 . .
Fe2 C23 H23 125.5 . .
C30 C29 P1 114.35(19) . .
C30 C29 H29A 108.7 . .
P1 C29 H29A 108.7 . .
C30 C29 H29B 108.7 . .
P1 C29 H29B 108.7 . .
H29A C29 H29B 107.6 . .
C31 C30 C29 112.1(2) . .
C31 C30 H30A 109.2 . .
C29 C30 H30A 109.2 . .
C31 C30 H30B 109.2 . .
C29 C30 H30B 109.2 . .
H30A C30 H30B 107.9 . .
C35 C31 C32 107.4(3) . .
C35 C31 C30 126.8(3) . .
C32 C31 C30 125.7(3) . .
C35 C31 Fe3 69.55(17) . .
C32 C31 Fe3 69.41(16) . .
C30 C31 Fe3 127.50(19) . .
C33 C32 C31 108.2(3) . .
C33 C32 Fe3 69.75(18) . .
C31 C32 Fe3 69.63(16) . .
C33 C32 H32 125.9 . .
C31 C32 H32 125.9 . .
Fe3 C32 H32 125.9 . .
C34 C33 C32 107.9(3) . .
C34 C33 Fe3 69.67(19) . .
C32 C33 Fe3 69.42(16) . .
C34 C33 H33 126.0 . .
C32 C33 H33 126.0 . .
Fe3 C33 H33 126.0 . .
C33 C34 C35 108.4(3) . .
C33 C34 Fe3 69.9(2) . .
C35 C34 Fe3 69.63(18) . .
C33 C34 H34 125.8 . .
C35 C34 H34 125.8 . .
Fe3 C34 H34 125.8 . .
C34 C35 C31 108.0(3) . .
C34 C35 Fe3 69.57(18) . .
C31 C35 Fe3 69.58(17) . .
C34 C35 H35 126.0 . .
C31 C35 H35 126.0 . .
Fe3 C35 H35 126.0 . .
C37 C36 C40 108.0(2) . .
C37 C36 Fe3 69.55(16) . .
C40 C36 Fe3 70.00(16) . .
C37 C36 H36 126.0 . .
C40 C36 H36 126.0 . .
Fe3 C36 H36 126.0 . .
C38 C37 C36 108.1(3) . .
C38 C37 Fe3 69.85(18) . .
C36 C37 Fe3 69.56(17) . .
C38 C37 H37 125.9 . .
C36 C37 H37 125.9 . .
Fe3 C37 H37 125.9 . .
C39 C38 C37 108.2(3) . .
C39 C38 Fe3 70.11(17) . .
C37 C38 Fe3 69.40(17) . .
C39 C38 H38 125.9 . .
C37 C38 H38 125.9 . .
Fe3 C38 H38 125.9 . .
C38 C39 C40 108.1(3) . .
C38 C39 Fe3 69.33(17) . .
C40 C39 Fe3 69.48(16) . .
C38 C39 H39 126.0 . .
C40 C39 H39 126.0 . .
Fe3 C39 H39 126.0 . .
C39 C40 C36 107.6(2) . .
C39 C40 Fe3 69.77(16) . .
C36 C40 Fe3 69.07(17) . .
C39 C40 H40 126.2 . .
C36 C40 H40 126.2 . .
Fe3 C40 H40 126.2 . .
C42 C41 P2 114.7(2) . .
C42 C41 H41A 108.6 . .
P2 C41 H41A 108.6 . .
C42 C41 H41B 108.6 . .
P2 C41 H41B 108.6 . .
H41A C41 H41B 107.6 . .
C43 C42 C41 110.4(3) . .
C43 C42 H42A 109.6 . .
C41 C42 H42A 109.6 . .
C43 C42 H42B 109.6 . .
C41 C42 H42B 109.6 . .
H42A C42 H42B 108.1 . .
C44 C43 C47 106.7(3) . .
C44 C43 C42 126.4(3) . .
C47 C43 C42 126.6(3) . .
C44 C43 Fe4 69.25(19) . .
C47 C43 Fe4 69.18(19) . .
C42 C43 Fe4 131.2(2) . .
C45 C44 C43 108.4(3) . .
C45 C44 Fe4 69.3(2) . .
C43 C44 Fe4 69.9(2) . .
C45 C44 H44 125.8 . .
C43 C44 H44 125.8 . .
Fe4 C44 H44 125.8 . .
C46 C45 C44 108.1(3) . .
C46 C45 Fe4 69.8(2) . .
C44 C45 Fe4 69.8(2) . .
C46 C45 H45 125.9 . .
C44 C45 H45 125.9 . .
Fe4 C45 H45 125.9 . .
C45 C46 C47 108.1(3) . .
C45 C46 Fe4 69.6(2) . .
C47 C46 Fe4 69.8(2) . .
C45 C46 H46 125.9 . .
C47 C46 H46 125.9 . .
Fe4 C46 H46 125.9 . .
C46 C47 C43 108.6(3) . .
C46 C47 Fe4 69.5(2) . .
C43 C47 Fe4 69.83(19) . .
C46 C47 H47 125.7 . .
C43 C47 H47 125.7 . .
Fe4 C47 H47 125.7 . .
C49 C48 C52 107.8(3) . .
C49 C48 Fe4 69.8(2) . .
C52 C48 Fe4 69.6(2) . .
C49 C48 H48 126.1 . .
C52 C48 H48 126.1 . .
Fe4 C48 H48 126.1 . .
C48 C49 C50 107.7(3) . .
C48 C49 Fe4 69.6(2) . .
C50 C49 Fe4 69.9(2) . .
C48 C49 H49 126.2 . .
C50 C49 H49 126.2 . .
Fe4 C49 H49 126.2 . .
C51 C50 C49 108.2(3) . .
C51 C50 Fe4 70.16(18) . .
C49 C50 Fe4 69.18(19) . .
C51 C50 H50 125.9 . .
C49 C50 H50 125.9 . .
Fe4 C50 H50 125.9 . .
C50 C51 C52 107.8(3) . .
C50 C51 Fe4 69.69(19) . .
C52 C51 Fe4 69.1(2) . .
C50 C51 H51 126.1 . .
C52 C51 H51 126.1 . .
Fe4 C51 H51 126.1 . .
C51 C52 C48 108.4(3) . .
C51 C52 Fe4 70.5(2) . .
C48 C52 Fe4 69.6(2) . .
C51 C52 H52 125.8 . .
C48 C52 H52 125.8 . .
Fe4 C52 H52 125.8 . .
C54 C53 P2 112.08(19) . .
C54 C53 H53A 109.2 . .
P2 C53 H53A 109.2 . .
C54 C53 H53B 109.2 . .
P2 C53 H53B 109.2 . .
H53A C53 H53B 107.9 . .
C55 C54 C53 112.9(2) . .
C55 C54 H54A 109.0 . .
C53 C54 H54A 109.0 . .
C55 C54 H54B 109.0 . .
C53 C54 H54B 109.0 . .
H54A C54 H54B 107.8 . .
C56 C55 C59 107.3(2) . .
C56 C55 C54 126.4(2) . .
C59 C55 C54 126.2(2) . .
C56 C55 Fe5 69.50(15) . .
C59 C55 Fe5 69.53(16) . .
C54 C55 Fe5 127.1(2) . .
C57 C56 C55 108.0(2) . .
C57 C56 Fe5 69.76(17) . .
C55 C56 Fe5 69.54(15) . .
C57 C56 H56 126.0 . .
C55 C56 H56 126.0 . .
Fe5 C56 H56 126.0 . .
C58 C57 C56 108.3(2) . .
C58 C57 Fe5 69.70(16) . .
C56 C57 Fe5 69.35(15) . .
C58 C57 H57 125.8 . .
C56 C57 H57 125.8 . .
Fe5 C57 H57 125.8 . .
C59 C58 C57 107.7(3) . .
C59 C58 Fe5 69.47(16) . .
C57 C58 Fe5 69.61(16) . .
C59 C58 H58 126.2 . .
C57 C58 H58 126.2 . .
Fe5 C58 H58 126.2 . .
C58 C59 C55 108.7(3) . .
C58 C59 Fe5 69.90(16) . .
C55 C59 Fe5 69.48(16) . .
C58 C59 H59 125.6 . .
C55 C59 H59 125.6 . .
Fe5 C59 H59 125.6 . .
C64 C60 C61 107.9(3) . .
C64 C60 Fe5 70.11(16) . .
C61 C60 Fe5 69.20(16) . .
C64 C60 H60 126.1 . .
C61 C60 H60 126.1 . .
Fe5 C60 H60 126.1 . .
C62 C61 C60 107.9(3) . .
C62 C61 Fe5 70.08(16) . .
C60 C61 Fe5 69.83(17) . .
C62 C61 H61 126.0 . .
C60 C61 H61 126.0 . .
Fe5 C61 H61 126.0 . .
C61 C62 C63 108.3(2) . .
C61 C62 Fe5 69.21(16) . .
C63 C62 Fe5 70.13(16) . .
C61 C62 H62 125.9 . .
C63 C62 H62 125.9 . .
Fe5 C62 H62 125.9 . .
C62 C63 C64 108.0(3) . .
C62 C63 Fe5 69.29(16) . .
C64 C63 Fe5 69.68(17) . .
C62 C63 H63 126.0 . .
C64 C63 H63 126.0 . .
Fe5 C63 H63 126.0 . .
C63 C64 C60 107.9(3) . .
C63 C64 Fe5 69.81(16) . .
C60 C64 Fe5 69.17(17) . .
C63 C64 H64 126.0 . .
C60 C64 H64 126.0 . .
Fe5 C64 H64 126.0 . .
C66 C65 P2 114.2(2) . .
C66 C65 H65A 108.7 . .
P2 C65 H65A 108.7 . .
C66 C65 H65B 108.7 . .
P2 C65 H65B 108.7 . .
H65A C65 H65B 107.6 . .
C67 C66 C65 111.6(2) . .
C67 C66 H66A 109.3 . .
C65 C66 H66A 109.3 . .
C67 C66 H66B 109.3 . .
C65 C66 H66B 109.3 . .
H66A C66 H66B 108.0 . .
C71 C67 C68 107.4(3) . .
C71 C67 C66 126.5(3) . .
C68 C67 C66 126.2(3) . .
C71 C67 Fe6 69.84(18) . .
C68 C67 Fe6 69.59(18) . .
C66 C67 Fe6 126.4(2) . .
C69 C68 C67 108.5(3) . .
C69 C68 Fe6 69.18(19) . .
C67 C68 Fe6 69.32(17) . .
C69 C68 H68 125.7 . .
C67 C68 H68 125.7 . .
Fe6 C68 H68 125.7 . .
C70 C69 C68 107.7(3) . .
C70 C69 Fe6 70.0(2) . .
C68 C69 Fe6 69.82(19) . .
C70 C69 H69 126.1 . .
C68 C69 H69 126.1 . .
Fe6 C69 H69 126.1 . .
C69 C70 C71 108.2(3) . .
C69 C70 Fe6 69.18(19) . .
C71 C70 Fe6 69.66(19) . .
C69 C70 H70 125.9 . .
C71 C70 H70 125.9 . .
Fe6 C70 H70 125.9 . .
C67 C71 C70 108.2(3) . .
C67 C71 Fe6 69.21(17) . .
C70 C71 Fe6 69.4(2) . .
C67 C71 H71 125.9 . .
C70 C71 H71 125.9 . .
Fe6 C71 H71 125.9 . .
C28 C24 C25 108.1(4) . .
C28 C24 Fe2 65.8(6) . .
C25 C24 Fe2 71.0(6) . .
C28 C24 H24 125.9 . .
C25 C24 H24 125.9 . .
Fe2 C24 H24 125.9 . .
C26 C25 C24 108.0(4) . .
C26 C25 Fe2 68.6(4) . .
C24 C25 Fe2 68.9(6) . .
C26 C25 H25B 125.9 . .
C24 C25 H25B 125.9 . .
Fe2 C25 H25B 125.9 . .
C25 C26 C27 108.2(4) . .
C25 C26 Fe2 71.4(4) . .
C27 C26 Fe2 66.7(4) . .
C25 C26 H26 125.9 . .
C27 C26 H26 125.9 . .
Fe2 C26 H26 125.9 . .
C26 C27 C28 107.4(4) . .
C26 C27 Fe2 71.9(4) . .
C28 C27 Fe2 68.1(5) . .
C26 C27 H27 126.3 . .
C28 C27 H27 126.3 . .
Fe2 C27 H27 126.3 . .
C24 C28 C27 108.1(4) . .
C24 C28 Fe2 73.1(7) . .
C27 C28 Fe2 69.5(5) . .
C24 C28 H28 125.9 . .
C27 C28 H28 125.9 . .
Fe2 C28 H28 125.9 . .
C73 C72 C76 106.7(4) . .
C73 C72 Fe6 71.2(3) . .
C76 C72 Fe6 68.2(4) . .
C73 C72 H72 126.6 . .
C76 C72 H72 126.6 . .
Fe6 C72 H72 126.6 . .
C74 C73 C72 108.5(4) . .
C74 C73 Fe6 70.8(3) . .
C72 C73 Fe6 68.0(3) . .
C74 C73 H73 125.7 . .
C72 C73 H73 125.7 . .
Fe6 C73 H73 125.7 . .
C73 C74 C75 108.7(4) . .
C73 C74 Fe6 69.6(3) . .
C75 C74 Fe6 68.0(9) . .
C73 C74 H74B 125.6 . .
C75 C74 H74B 125.6 . .
Fe6 C74 H74B 125.6 . .
C76 C75 C74 107.0(4) . .
C76 C75 Fe6 68.1(7) . .
C74 C75 Fe6 71.6(7) . .
C76 C75 H75 126.5 . .
C74 C75 H75 126.5 . .
Fe6 C75 H75 126.5 . .
C75 C76 C72 109.0(4) . .
C75 C76 Fe6 70.9(9) . .
C72 C76 Fe6 70.2(4) . .
C75 C76 H76 125.5 . .
C72 C76 H76 125.5 . .
Fe6 C76 H76 125.5 . .
C25A C24A C28A 114.2(11) . .
C25A C24A Fe2 68.9(11) . .
C28A C24A Fe2 77.7(13) . .
C25A C24A H24A 122.9 . .
C28A C24A H24A 122.9 . .
Fe2 C24A H24A 122.9 . .
C24A C25A C26A 106.5(9) . .
C24A C25A Fe2 71.6(13) . .
C26A C25A Fe2 70.3(7) . .
C24A C25A H25A 126.7 . .
C26A C25A H25A 126.7 . .
Fe2 C25A H25A 126.7 . .
C27A C26A C25A 103.1(7) . .
C27A C26A Fe2 73.9(6) . .
C25A C26A Fe2 66.6(7) . .
C27A C26A H26A 128.3 . .
C25A C26A H26A 128.3 . .
Fe2 C26A H26A 128.3 . .
C28A C27A C26A 111.8(8) . .
C28A C27A Fe2 72.8(7) . .
C26A C27A Fe2 66.2(6) . .
C28A C27A H27A 124.0 . .
C26A C27A H27A 124.0 . .
Fe2 C27A H27A 124.0 . .
C24A C28A C27A 104.4(9) . .
C24A C28A Fe2 64.6(13) . .
C27A C28A Fe2 69.3(7) . .
C24A C28A H28A 127.8 . .
C27A C28A H28A 127.8 . .
Fe2 C28A H28A 127.8 . .
C73A C72A C76A 106.7(9) . .
C73A C72A Fe6 66.9(7) . .
C76A C72A Fe6 68.5(6) . .
C73A C72A H72A 126.6 . .
C76A C72A H72A 126.6 . .
Fe6 C72A H72A 126.6 . .
C74A C73A C72A 111.3(10) . .
C74A C73A Fe6 68.4(7) . .
C72A C73A Fe6 73.9(7) . .
C74A C73A H73A 124.4 . .
C72A C73A H73A 124.4 . .
Fe6 C73A H73A 124.4 . .
C73A C74A C75A 108.2(10) . .
C73A C74A Fe6 72.5(8) . .
C75A C74A Fe6 70.2(14) . .
C73A C74A H74A 125.8 . .
C75A C74A H74A 125.8 . .
Fe6 C74A H74A 125.8 . .
C76A C75A C74A 105.0(10) . .
C76A C75A Fe6 71.4(12) . .
C74A C75A Fe6 67.3(11) . .
C76A C75A H75A 127.5 . .
C74A C75A H75A 127.5 . .
Fe6 C75A H75A 127.5 . .
C72A C76A C75A 108.8(9) . .
C72A C76A Fe6 72.4(6) . .
C75A C76A Fe6 67.5(12) . .
C72A C76A H76A 125.6 . .
C75A C76A H76A 125.6 . .
Fe6 C76A H76A 125.6 . .
C1S O1S C4S 105.2(3) . .
O1S C1S C2S 106.1(3) . .
O1S C1S H1SA 110.5 . .
C2S C1S H1SA 110.5 . .
O1S C1S H1SB 110.5 . .
C2S C1S H1SB 110.5 . .
H1SA C1S H1SB 108.7 . .
C1S C2S C3S 103.9(3) . .
C1S C2S H2SA 111.0 . .
C3S C2S H2SA 111.0 . .
C1S C2S H2SB 111.0 . .
C3S C2S H2SB 111.0 . .
H2SA C2S H2SB 109.0 . .
C2S C3S C4S 104.2(3) . .
C2S C3S H3SA 110.9 . .
C4S C3S H3SA 110.9 . .
C2S C3S H3SB 110.9 . .
C4S C3S H3SB 110.9 . .
H3SA C3S H3SB 108.9 . .
O1S C4S C3S 105.6(3) . .
O1S C4S H4SA 110.6 . .
C3S C4S H4SA 110.6 . .
O1S C4S H4SB 110.6 . .
C3S C4S H4SB 110.6 . .
H4SA C4S H4SB 108.8 . .

loop_
_geom_bond_atom_site_label_1
_geom_bond_atom_site_label_2
_geom_bond_distance
_geom_bond_site_symmetry_2
Ag1 O3 2.197(3) .
Ag1 P1 2.348(3) .
Ag1 O1 2.470(3) 2_666
Ag1 O1 2.477(3) .
Ag1 Ag2 2.9589(18) .
Ag2 O2 2.217(3) .
Ag2 P2 2.3689(15) .
Ag2 O4 2.384(4) .
Fe1 C7 2.039(3) .
Fe1 C11 2.045(3) .
Fe1 C10 2.046(3) .
Fe1 C13 2.047(3) .
Fe1 C12 2.048(3) .
Fe1 C16 2.048(3) .
Fe1 C14 2.049(3) .
Fe1 C8 2.053(3) .
Fe1 C15 2.054(4) .
Fe1 C9 2.058(3) .
Fe2 C28 1.970(10) .
Fe2 C25A 1.976(15) .
Fe2 C27 1.989(8) .
Fe2 C24A 2.01(3) .
Fe2 C26A 2.028(10) .
Fe2 C21 2.028(4) .
Fe2 C20 2.036(4) .
Fe2 C19 2.052(3) .
Fe2 C26 2.058(7) .
Fe2 C22 2.058(4) .
Fe2 C23 2.059(4) .
Fe2 C24 2.065(14) .
Fe3 C37 2.037(3) .
Fe3 C36 2.038(4) .
Fe3 C32 2.042(3) .
Fe3 C38 2.043(3) .
Fe3 C34 2.043(4) .
Fe3 C35 2.044(3) .
Fe3 C31 2.045(3) .
Fe3 C33 2.046(4) .
Fe3 C40 2.050(3) .
Fe3 C39 2.054(3) .
Fe4 C52 2.039(4) .
Fe4 C48 2.039(4) .
Fe4 C45 2.040(4) .
Fe4 C49 2.042(4) .
Fe4 C46 2.043(4) .
Fe4 C47 2.046(4) .
Fe4 C44 2.047(4) .
Fe4 C50 2.051(4) .
Fe4 C43 2.055(4) .
Fe4 C51 2.057(4) .
Fe5 C61 2.036(3) .
Fe5 C60 2.044(3) .
Fe5 C56 2.046(3) .
Fe5 C55 2.046(3) .
Fe5 C59 2.047(3) .
Fe5 C62 2.047(3) .
Fe5 C57 2.051(3) .
Fe5 C58 2.053(3) .
Fe5 C64 2.056(3) .
Fe5 C63 2.058(3) .
Fe6 C74A 1.986(12) .
Fe6 C76 2.004(7) .
Fe6 C75A 2.03(3) .
Fe6 C69 2.027(3) .
Fe6 C72 2.030(7) .
Fe6 C67 2.032(3) .
Fe6 C68 2.036(4) .
Fe6 C73A 2.037(14) .
Fe6 C70 2.038(4) .
Fe6 C75 2.04(2) .
Fe6 C71 2.041(3) .
Fe6 C73 2.073(5) .
P1 C17 1.829(3) .
P1 C29 1.837(3) .
P1 C5 1.838(3) .
P2 C53 1.824(3) .
P2 C41 1.833(3) .
P2 C65 1.836(3) .
O1 C1 1.250(3) .
O1 Ag1 2.470(3) 2_666
O2 C1 1.262(4) .
O3 C3 1.257(4) .
O4 C3 1.245(4) .
C1 C2 1.514(4) .
C2 H2A 0.9800 .
C2 H2B 0.9800 .
C2 H2C 0.9800 .
C3 C4 1.520(4) .
C4 H4A 0.9800 .
C4 H4B 0.9800 .
C4 H4C 0.9800 .
C5 C6 1.536(4) .
C5 H5A 0.9900 .
C5 H5B 0.9900 .
C6 C7 1.499(3) .
C6 H6A 0.9900 .
C6 H6B 0.9900 .
C7 C11 1.428(4) .
C7 C8 1.432(4) .
C8 C9 1.425(4) .
C8 H8 1.0000 .
C9 C10 1.423(4) .
C9 H9 1.0000 .
C10 C11 1.429(4) .
C10 H10 1.0000 .
C11 H11 1.0000 .
C12 C16 1.423(5) .
C12 C13 1.434(4) .
C12 H12 1.0000 .
C13 C14 1.410(5) .
C13 H13 1.0000 .
C14 C15 1.427(4) .
C14 H14 1.0000 .
C15 C16 1.419(4) .
C15 H15 1.0000 .
C16 H16 1.0000 .
C17 C18 1.532(4) .
C17 H17A 0.9900 .
C17 H17B 0.9900 .
C18 C19 1.503(4) .
C18 H18A 0.9900 .
C18 H18B 0.9900 .
C19 C23 1.424(5) .
C19 C20 1.429(5) .
C20 C21 1.435(6) .
C20 H20 1.0000 .
C21 C22 1.408(7) .
C21 H21 1.0000 .
C22 C23 1.423(5) .
C22 H22 1.0000 .
C23 H23 1.0000 .
C29 C30 1.539(4) .
C29 H29A 0.9900 .
C29 H29B 0.9900 .
C30 C31 1.497(4) .
C30 H30A 0.9900 .
C30 H30B 0.9900 .
C31 C35 1.427(4) .
C31 C32 1.430(4) .
C32 C33 1.426(5) .
C32 H32 1.0000 .
C33 C34 1.414(6) .
C33 H33 1.0000 .
C34 C35 1.425(5) .
C34 H34 1.0000 .
C35 H35 1.0000 .
C36 C37 1.423(4) .
C36 C40 1.429(4) .
C36 H36 1.0000 .
C37 C38 1.421(4) .
C37 H37 1.0000 .
C38 C39 1.420(4) .
C38 H38 1.0000 .
C39 C40 1.429(4) .
C39 H39 1.0000 .
C40 H40 1.0000 .
C41 C42 1.534(4) .
C41 H41A 0.9900 .
C41 H41B 0.9900 .
C42 C43 1.506(4) .
C42 H42A 0.9900 .
C42 H42B 0.9900 .
C43 C44 1.433(5) .
C43 C47 1.436(5) .
C44 C45 1.427(5) .
C44 H44 1.0000 .
C45 C46 1.416(6) .
C45 H45 1.0000 .
C46 C47 1.420(6) .
C46 H46 1.0000 .
C47 H47 1.0000 .
C48 C49 1.414(5) .
C48 C52 1.422(6) .
C48 H48 1.0000 .
C49 C50 1.432(5) .
C49 H49 1.0000 .
C50 C51 1.410(5) .
C50 H50 1.0000 .
C51 C52 1.416(6) .
C51 H51 1.0000 .
C52 H52 1.0000 .
C53 C54 1.538(4) .
C53 H53A 0.9900 .
C53 H53B 0.9900 .
C54 C55 1.498(4) .
C54 H54A 0.9900 .
C54 H54B 0.9900 .
C55 C56 1.432(4) .
C55 C59 1.433(4) .
C56 C57 1.431(4) .
C56 H56 1.0000 .
C57 C58 1.427(4) .
C57 H57 1.0000 .
C58 C59 1.423(4) .
C58 H58 1.0000 .
C59 H59 1.0000 .
C60 C64 1.427(4) .
C60 C61 1.428(4) .
C60 H60 1.0000 .
C61 C62 1.420(4) .
C61 H61 1.0000 .
C62 C63 1.424(4) .
C62 H62 1.0000 .
C63 C64 1.424(4) .
C63 H63 1.0000 .
C64 H64 1.0000 .
C65 C66 1.522(4) .
C65 H65A 0.9900 .
C65 H65B 0.9900 .
C66 C67 1.505(4) .
C66 H66A 0.9900 .
C66 H66B 0.9900 .
C67 C71 1.425(4) .
C67 C68 1.428(4) .
C68 C69 1.423(5) .
C68 H68 1.0000 .
C69 C70 1.419(5) .
C69 H69 1.0000 .
C70 C71 1.425(5) .
C70 H70 1.0000 .
C71 H71 1.0000 .
C24 C28 1.420(7) .
C24 C25 1.426(7) .
C24 H24 1.0000 .
C25 C26 1.420(6) .
C25 H25B 1.0000 .
C26 C27 1.431(7) .
C26 H26 1.0000 .
C27 C28 1.433(7) .
C27 H27 1.0000 .
C28 H28 1.0000 .
C72 C73 1.428(7) .
C72 C76 1.433(7) .
C72 H72 1.0000 .
C73 C74 1.411(5) .
C73 H73 1.0000 .
C74 C75 1.428(7) .
C74 H74B 1.0000 .
C75 C76 1.420(7) .
C75 H75 1.0000 .
C76 H76 1.0000 .
C24A C25A 1.349(16) .
C24A C28A 1.362(15) .
C24A H24A 1.0000 .
C25A C26A 1.472(14) .
C25A H25A 1.0000 .
C26A C27A 1.420(12) .
C26A H26A 1.0000 .
C27A C28A 1.396(12) .
C27A H27A 1.0000 .
C28A H28A 1.0000 .
C72A C73A 1.400(13) .
C72A C76A 1.407(12) .
C72A H72A 1.0000 .
C73A C74A 1.348(17) .
C73A H73A 1.0000 .
C74A C75A 1.457(19) .
C74A H74A 1.0000 .
C75A C76A 1.439(15) .
C75A H75A 1.0000 .
C76A H76A 1.0000 .
O1S C1S 1.424(5) .
O1S C4S 1.432(5) .
C1S C2S 1.521(5) .
C1S H1SA 0.9900 .
C1S H1SB 0.9900 .
C2S C3S 1.527(6) .
C2S H2SA 0.9900 .
C2S H2SB 0.9900 .
C3S C4S 1.531(6) .
C3S H3SA 0.9900 .
C3S H3SB 0.9900 .
C4S H4SA 0.9900 .
C4S H4SB 0.9900 .

loop_
_geom_torsion_atom_site_label_1
_geom_torsion_atom_site_label_2
_geom_torsion_atom_site_label_3
_geom_torsion_atom_site_label_4
_geom_torsion
_geom_torsion_site_symmetry_1
Ag1 O1 C1 O2 174.7(2) 2_666
Ag1 O1 C1 O2 31.1(4) .
Ag1 O1 C1 C2 -5.3(3) 2_666
Ag1 O1 C1 C2 -148.9(2) .
Ag2 O2 C1 O1 2.3(3) .
Ag2 O2 C1 C2 -177.63(18) .
Ag2 O4 C3 O3 -0.2(5) .
Ag2 O4 C3 C4 -179.2(2) .
Ag1 O3 C3 O4 6.0(4) .
Ag1 O3 C3 C4 -174.95(19) .
C17 P1 C5 C6 -161.47(19) .
C29 P1 C5 C6 -54.7(2) .
Ag1 P1 C5 C6 71.7(2) .
P1 C5 C6 C7 -178.34(17) .
C5 C6 C7 C11 91.4(3) .
C5 C6 C7 C8 -83.8(3) .
C5 C6 C7 Fe1 -175.77(18) .
C11 C7 C8 C9 1.0(3) .
C6 C7 C8 C9 177.1(2) .
Fe1 C7 C8 C9 -58.92(18) .
C11 C7 C8 Fe1 59.95(17) .
C6 C7 C8 Fe1 -124.0(2) .
C7 C8 C9 C10 -0.6(3) .
Fe1 C8 C9 C10 -58.98(18) .
C7 C8 C9 Fe1 58.35(18) .
C8 C9 C10 C11 0.0(3) .
Fe1 C9 C10 C11 -59.16(19) .
C8 C9 C10 Fe1 59.16(18) .
C8 C7 C11 C10 -1.0(3) .
C6 C7 C11 C10 -177.0(2) .
Fe1 C7 C11 C10 59.09(18) .
C8 C7 C11 Fe1 -60.11(17) .
C6 C7 C11 Fe1 123.9(3) .
C9 C10 C11 C7 0.6(3) .
Fe1 C10 C11 C7 -58.92(18) .
C9 C10 C11 Fe1 59.56(19) .
C16 C12 C13 C14 0.0(3) .
Fe1 C12 C13 C14 -59.6(2) .
C16 C12 C13 Fe1 59.6(2) .
C12 C13 C14 C15 0.2(3) .
Fe1 C13 C14 C15 -59.2(2) .
C12 C13 C14 Fe1 59.4(2) .
C13 C14 C15 C16 -0.3(3) .
Fe1 C14 C15 C16 -59.48(19) .
C13 C14 C15 Fe1 59.2(2) .
C14 C15 C16 C12 0.3(3) .
Fe1 C15 C16 C12 -59.11(19) .
C14 C15 C16 Fe1 59.41(19) .
C13 C12 C16 C15 -0.2(3) .
Fe1 C12 C16 C15 59.3(2) .
C13 C12 C16 Fe1 -59.5(2) .
C29 P1 C17 C18 -165.56(19) .
C5 P1 C17 C18 -60.3(2) .
Ag1 P1 C17 C18 67.1(2) .
P1 C17 C18 C19 -164.0(2) .
C17 C18 C19 C23 29.0(4) .
C17 C18 C19 C20 -155.4(3) .
C17 C18 C19 Fe2 -64.2(4) .
C23 C19 C20 C21 -0.1(4) .
C18 C19 C20 C21 -176.4(3) .
Fe2 C19 C20 C21 59.4(3) .
C23 C19 C20 Fe2 -59.6(2) .
C18 C19 C20 Fe2 124.1(3) .
C19 C20 C21 C22 0.0(4) .
Fe2 C20 C21 C22 60.1(3) .
C19 C20 C21 Fe2 -60.1(2) .
C20 C21 C22 C23 0.1(4) .
Fe2 C21 C22 C23 59.4(3) .
C20 C21 C22 Fe2 -59.3(3) .
C21 C22 C23 C19 -0.2(4) .
Fe2 C22 C23 C19 58.5(2) .
C21 C22 C23 Fe2 -58.8(3) .
C20 C19 C23 C22 0.2(4) .
C18 C19 C23 C22 176.5(3) .
Fe2 C19 C23 C22 -58.7(2) .
C20 C19 C23 Fe2 58.9(2) .
C18 C19 C23 Fe2 -124.8(3) .
C17 P1 C29 C30 -57.2(2) .
C5 P1 C29 C30 -162.24(19) .
Ag1 P1 C29 C30 70.4(2) .
P1 C29 C30 C31 170.15(19) .
C29 C30 C31 C35 75.3(3) .
C29 C30 C31 C32 -103.0(3) .
C29 C30 C31 Fe3 166.69(19) .
C35 C31 C32 C33 0.1(3) .
C30 C31 C32 C33 178.7(2) .
Fe3 C31 C32 C33 -59.3(2) .
C35 C31 C32 Fe3 59.40(19) .
C30 C31 C32 Fe3 -122.1(3) .
C31 C32 C33 C34 0.0(3) .
Fe3 C32 C33 C34 -59.2(2) .
C31 C32 C33 Fe3 59.20(19) .
C32 C33 C34 C35 0.0(3) .
Fe3 C33 C34 C35 -59.1(2) .
C32 C33 C34 Fe3 59.1(2) .
C33 C34 C35 C31 0.1(3) .
Fe3 C34 C35 C31 -59.2(2) .
C33 C34 C35 Fe3 59.3(2) .
C32 C31 C35 C34 -0.2(3) .
C30 C31 C35 C34 -178.7(2) .
Fe3 C31 C35 C34 59.2(2) .
C32 C31 C35 Fe3 -59.31(19) .
C30 C31 C35 Fe3 122.2(3) .
C40 C36 C37 C38 -0.3(3) .
Fe3 C36 C37 C38 59.4(2) .
C40 C36 C37 Fe3 -59.70(19) .
C36 C37 C38 C39 0.4(3) .
Fe3 C37 C38 C39 59.6(2) .
C36 C37 C38 Fe3 -59.24(19) .
C37 C38 C39 C40 -0.3(3) .
Fe3 C38 C39 C40 58.8(2) .
C37 C38 C39 Fe3 -59.2(2) .
C38 C39 C40 C36 0.1(3) .
Fe3 C39 C40 C36 58.90(19) .
C38 C39 C40 Fe3 -58.8(2) .
C37 C36 C40 C39 0.1(3) .
Fe3 C36 C40 C39 -59.34(19) .
C37 C36 C40 Fe3 59.41(19) .
C53 P2 C41 C42 69.6(2) .
C65 P2 C41 C42 175.1(2) .
Ag2 P2 C41 C42 -54.0(2) .
P2 C41 C42 C43 162.0(2) .
C41 C42 C43 C44 60.5(4) .
C41 C42 C43 C47 -112.5(4) .
C41 C42 C43 Fe4 154.0(2) .
C47 C43 C44 C45 -0.5(4) .
C42 C43 C44 C45 -174.7(3) .
Fe4 C43 C44 C45 58.8(3) .
C47 C43 C44 Fe4 -59.3(2) .
C42 C43 C44 Fe4 126.5(3) .
C43 C44 C45 C46 0.4(4) .
Fe4 C44 C45 C46 59.5(3) .
C43 C44 C45 Fe4 -59.1(2) .
C44 C45 C46 C47 -0.1(4) .
Fe4 C45 C46 C47 59.4(3) .
C44 C45 C46 Fe4 -59.5(3) .
C45 C46 C47 C43 -0.2(4) .
Fe4 C46 C47 C43 59.0(2) .
C45 C46 C47 Fe4 -59.3(3) .
C44 C43 C47 C46 0.5(4) .
C42 C43 C47 C46 174.6(3) .
Fe4 C43 C47 C46 -58.9(3) .
C44 C43 C47 Fe4 59.3(2) .
C42 C43 C47 Fe4 -126.5(3) .
C52 C48 C49 C50 -0.3(4) .
Fe4 C48 C49 C50 -59.8(2) .
C52 C48 C49 Fe4 59.4(3) .
C48 C49 C50 C51 0.1(4) .
Fe4 C49 C50 C51 -59.5(3) .
C48 C49 C50 Fe4 59.6(2) .
C49 C50 C51 C52 0.2(4) .
Fe4 C50 C51 C52 -58.7(3) .
C49 C50 C51 Fe4 58.9(3) .
C50 C51 C52 C48 -0.4(4) .
Fe4 C51 C52 C48 -59.5(2) .
C50 C51 C52 Fe4 59.1(3) .
C49 C48 C52 C51 0.5(4) .
Fe4 C48 C52 C51 60.0(3) .
C49 C48 C52 Fe4 -59.6(3) .
C41 P2 C53 C54 -176.90(19) .
C65 P2 C53 C54 76.6(2) .
Ag2 P2 C53 C54 -45.5(2) .
P2 C53 C54 C55 -171.43(19) .
C53 C54 C55 C56 150.9(3) .
C53 C54 C55 C59 -30.4(4) .
C53 C54 C55 Fe5 60.2(3) .
C59 C55 C56 C57 0.1(3) .
C54 C55 C56 C57 179.0(2) .
Fe5 C55 C56 C57 -59.37(19) .
C59 C55 C56 Fe5 59.49(19) .
C54 C55 C56 Fe5 -121.6(3) .
C55 C56 C57 C58 0.2(3) .
Fe5 C56 C57 C58 -59.00(19) .
C55 C56 C57 Fe5 59.24(19) .
C56 C57 C58 C59 -0.5(3) .
Fe5 C57 C58 C59 -59.28(18) .
C56 C57 C58 Fe5 58.78(18) .
C57 C58 C59 C55 0.6(3) .
Fe5 C58 C59 C55 -58.79(18) .
C57 C58 C59 Fe5 59.36(19) .
C56 C55 C59 C58 -0.4(3) .
C54 C55 C59 C58 -179.3(2) .
Fe5 C55 C59 C58 59.04(19) .
C56 C55 C59 Fe5 -59.47(19) .
C54 C55 C59 Fe5 121.6(3) .
C64 C60 C61 C62 0.3(3) .
Fe5 C60 C61 C62 59.98(18) .
C64 C60 C61 Fe5 -59.66(19) .
C60 C61 C62 C63 -0.4(3) .
Fe5 C61 C62 C63 59.45(19) .
C60 C61 C62 Fe5 -59.82(19) .
C61 C62 C63 C64 0.3(3) .
Fe5 C62 C63 C64 59.2(2) .
C61 C62 C63 Fe5 -58.9(2) .
C62 C63 C64 C60 -0.1(3) .
Fe5 C63 C64 C60 58.84(19) .
C62 C63 C64 Fe5 -58.92(19) .
C61 C60 C64 C63 -0.2(3) .
Fe5 C60 C64 C63 -59.24(19) .
C61 C60 C64 Fe5 59.09(19) .
C53 P2 C65 C66 -172.7(2) .
C41 P2 C65 C66 79.7(2) .
Ag2 P2 C65 C66 -55.0(2) .
P2 C65 C66 C67 -179.9(2) .
C65 C66 C67 C71 -67.7(4) .
C65 C66 C67 C68 111.5(3) .
C65 C66 C67 Fe6 -158.4(2) .
C71 C67 C68 C69 -1.7(4) .
C66 C67 C68 C69 179.0(3) .
Fe6 C67 C68 C69 58.2(2) .
C71 C67 C68 Fe6 -59.9(2) .
C66 C67 C68 Fe6 120.8(3) .
C67 C68 C69 C70 1.7(4) .
Fe6 C68 C69 C70 60.0(2) .
C67 C68 C69 Fe6 -58.3(2) .
C68 C69 C70 C71 -1.0(4) .
Fe6 C69 C70 C71 58.9(2) .
C68 C69 C70 Fe6 -59.9(2) .
C68 C67 C71 C70 1.1(4) .
C66 C67 C71 C70 -179.6(3) .
Fe6 C67 C71 C70 -58.7(2) .
C68 C67 C71 Fe6 59.7(2) .
C66 C67 C71 Fe6 -121.0(3) .
C69 C70 C71 C67 0.0(4) .
Fe6 C70 C71 C67 58.5(2) .
C69 C70 C71 Fe6 -58.6(2) .
C28 C24 C25 C26 -2.1(15) .
Fe2 C24 C25 C26 -57.5(7) .
C28 C24 C25 Fe2 55.4(10) .
C24 C25 C26 C27 1.0(12) .
Fe2 C25 C26 C27 -56.6(6) .
C24 C25 C26 Fe2 57.7(9) .
C25 C26 C27 C28 0.5(10) .
Fe2 C26 C27 C28 -59.0(7) .
C25 C26 C27 Fe2 59.5(6) .
C25 C24 C28 C27 2.4(16) .
Fe2 C24 C28 C27 61.0(8) .
C25 C24 C28 Fe2 -58.5(10) .
C26 C27 C28 C24 -1.8(13) .
Fe2 C27 C28 C24 -63.3(10) .
C26 C27 C28 Fe2 61.5(6) .
C76 C72 C73 C74 0.1(7) .
Fe6 C72 C73 C74 59.4(4) .
C76 C72 C73 Fe6 -59.2(5) .
C72 C73 C74 C75 -0.9(12) .
Fe6 C73 C74 C75 56.8(11) .
C72 C73 C74 Fe6 -57.7(4) .
C73 C74 C75 C76 1.3(18) .
Fe6 C74 C75 C76 59.1(12) .
C73 C74 C75 Fe6 -57.7(7) .
C74 C75 C76 C72 -1.2(18) .
Fe6 C75 C76 C72 60.1(7) .
C74 C75 C76 Fe6 -61.3(12) .
C73 C72 C76 C75 0.7(13) .
Fe6 C72 C76 C75 -60.5(11) .
C73 C72 C76 Fe6 61.2(5) .
C28A C24A C25A C26A 3(3) .
Fe2 C24A C25A C26A -62.1(10) .
C28A C24A C25A Fe2 65(2) .
C24A C25A C26A C27A -2.9(18) .
Fe2 C25A C26A C27A -65.8(7) .
C24A C25A C26A Fe2 62.9(15) .
C25A C26A C27A C28A 2.1(14) .
Fe2 C26A C27A C28A -58.4(10) .
C25A C26A C27A Fe2 60.5(8) .
C25A C24A C28A C27A -1(3) .
Fe2 C24A C28A C27A 58.3(12) .
C25A C24A C28A Fe2 -59.8(18) .
C26A C27A C28A C24A -1(2) .
Fe2 C27A C28A C24A -55.2(16) .
C26A C27A C28A Fe2 54.7(8) .
C76A C72A C73A C74A 1.4(16) .
Fe6 C72A C73A C74A 58.4(10) .
C76A C72A C73A Fe6 -57.0(9) .
C72A C73A C74A C75A 0(2) .
Fe6 C73A C74A C75A 61.4(15) .
C72A C73A C74A Fe6 -61.7(11) .
C73A C74A C75A C76A -1(2) .
Fe6 C74A C75A C76A 62.0(17) .
C73A C74A C75A Fe6 -62.9(11) .
C73A C72A C76A C75A -2.0(19) .
Fe6 C72A C76A C75A -58.0(15) .
C73A C72A C76A Fe6 56.0(9) .
C74A C75A C76A C72A 2(2) .
Fe6 C75A C76A C72A 61.0(11) .
C74A C75A C76A Fe6 -59.2(15) .
C4S O1S C1S C2S 38.7(4) .
O1S C1S C2S C3S -24.2(4) .
C1S C2S C3S C4S 1.6(4) .
C1S O1S C4S C3S -37.4(4) .
C2S C3S C4S O1S 21.2(4) .
